data_7118743
loop_
_publ_author_name
'Ryan, Jason D.'
'Gagnon, Kevin J.'
'Teat, Simon J.'
'McIntosh, Ruaraidh D.'

_publ_section_title
;
 Flexible macrocycles as versatile supports for catalytically active metal
 clusters.
;
_journal_issue 58
_journal_name_full 'Chemical communications (Cambridge, England)'
_journal_page_first 9071
_journal_page_last 9073
_journal_paper_doi 10.1039/c6cc00478d
_journal_volume 52
_journal_year 2016
_chemical_formula_moiety 'C116 H152 Na6 O15, 5(C4 H8 O)'
_chemical_formula_sum 'C136 H191 Na6 O20'
_chemical_formula_weight 2283.83
_chemical_name_systematic Na6TBC[8](THF)7.(THF)5
_chemical_properties_physical 'Air-sensitive, Moisture-sensitive'
_space_group_crystal_system triclinic
_space_group_IT_number 2
_space_group_name_Hall '-P 1'
_space_group_name_H-M_alt 'P -1'
_symmetry_space_group_name_Hall '-P 1'
_symmetry_space_group_name_H-M 'P -1'
_atom_sites_solution_hydrogens geom
_atom_sites_solution_primary direct
_atom_sites_solution_secondary difmap
_audit_creation_date 2015-11-05
_audit_creation_method
;
Olex2 1.2
(compiled 2015.09.30 svn.r3233 for OlexSys, GUI svn.r5103)
;
_audit_update_record
;
2016-01-15 deposited with the CCDC.
2016-02-12 downloaded from the CCDC.
;
_cell_angle_alpha 83.835(6)
_cell_angle_beta 84.664(6)
_cell_angle_gamma 61.434(4)
_cell_formula_units_Z 2
_cell_length_a 17.7793(7)
_cell_length_b 18.0796(7)
_cell_length_c 22.8488(16)
_cell_measurement_temperature 100(2)
_cell_volume 6405.9(6)
_computing_molecular_graphics 'Olex2 (Dolomanov et al., 2009)'
_computing_publication_material 'Olex2 (Dolomanov et al., 2009)'
_computing_structure_refinement 'XL (Sheldrick, 2008)'
_computing_structure_solution 'ShelXS (Sheldrick, 2008)'
_diffrn_ambient_temperature 100(2)
_diffrn_detector_area_resol_mean 8
_diffrn_measured_fraction_theta_full 0.998
_diffrn_measured_fraction_theta_max 0.998
_diffrn_measurement_device_type 'Bruker SMART APEX CCD area detector'
_diffrn_measurement_method '\w and \f scans'
_diffrn_radiation_monochromator graphite
_diffrn_radiation_type MoK\a
_diffrn_radiation_wavelength 0.71075
_diffrn_reflns_av_R_equivalents 0.0698
_diffrn_reflns_av_unetI/netI 0.0893
_diffrn_reflns_limit_h_max 23
_diffrn_reflns_limit_h_min -23
_diffrn_reflns_limit_k_max 23
_diffrn_reflns_limit_k_min -23
_diffrn_reflns_limit_l_max 29
_diffrn_reflns_limit_l_min -29
_diffrn_reflns_number 85135
_diffrn_reflns_theta_full 27.49
_diffrn_reflns_theta_max 27.49
_diffrn_reflns_theta_min 3.03
_diffrn_source 'sealed tube'
_exptl_absorpt_coefficient_mu 0.095
_exptl_absorpt_correction_T_max 0.9934
_exptl_absorpt_correction_T_min 0.9832
_exptl_absorpt_correction_type multi-scan
_exptl_crystal_colour 'clear light yellow'
_exptl_crystal_colour_lustre clear
_exptl_crystal_colour_modifier light
_exptl_crystal_colour_primary yellow
_exptl_crystal_density_diffrn 1.184
_exptl_crystal_density_method 'not measured'
_exptl_crystal_description block
_exptl_crystal_F_000 2466
_exptl_crystal_recrystallization_method 'Re-crystallisation from solvent: THF'
_exptl_crystal_size_max 0.18
_exptl_crystal_size_mid 0.12
_exptl_crystal_size_min 0.07
_refine_diff_density_max 1.277
_refine_diff_density_min -1.303
_refine_diff_density_rms 0.095
_refine_ls_extinction_method none
_refine_ls_goodness_of_fit_ref 1.024
_refine_ls_hydrogen_treatment constr
_refine_ls_matrix_type full
_refine_ls_number_parameters 1309
_refine_ls_number_reflns 29328
_refine_ls_number_restraints 238
_refine_ls_restrained_S_all 1.025
_refine_ls_R_factor_all 0.1634
_refine_ls_R_factor_gt 0.1120
_refine_ls_shift/su_max 0.000
_refine_ls_shift/su_mean 0.000
_refine_ls_structure_factor_coef Fsqd
_refine_ls_weighting_details 'calc w=1/[\s^2^(Fo^2^)+(0.1773P)^2^+10.3703P] where P=(Fo^2^+2Fc^2^)/3'
_refine_ls_weighting_scheme calc
_refine_ls_wR_factor_gt 0.3012
_refine_ls_wR_factor_ref 0.3388
_reflns_number_gt 17840
_reflns_number_total 29328
_reflns_threshold_expression >2sigma(I)
_cod_data_source_file c6cc00478d2.cif
_cod_data_source_block sodiumrm
_cod_depositor_comments 'Adding full bibliography for 7118743--7118745.cif.'
_cod_database_code 7118743
_olex2_refinement_description
;
1. Fixed Uiso
 At 1.2 times of:
  All C(H) groups, All C(H,H) groups
 At 1.5 times of:
  All C(H,H,H) groups
2. Restrained distances
 C53-C51 = C52-C51 = C54-C51 = C63-C62 = C65-C62 = C64-C62 = C76-C73 = C75-C73
 = C74-C73 = C86-C84 = C85-C84 = C87-C84 = C9-C7 = C7-C10 = C8-C7 = C21-C18 =
 C20-C18 = C19-C18 = C43-C40 = C41-C40 = C42-C40 = C32-C29 = C30-C29 = C31-C29 =
  C119-C118 = C121-C120 = C120-C119 = C218-C217 = C219-C218 = C220-C219 = C224-
 C223 = C223-C222 = C124-C123 = C123-C122 = C125-C124 = C117-C116 = C115-C113 =
 C114-C113 = C116-C115 = C112-C111 = C111-C110 = C110-C109 = C204-C203 = C203-
 C202 = C202-C201 = C222-C221 = C108-C107 = C107-C106 = C106-C105 = C206-C205 =
 C208-C207 = C207-C206 = C215-C214 = C211-C210 = C210-C209 = C214-C213 = C212-
 C211 = C216-C215 = C127-C126 = C128-C127 = C129-C128 = C102-C101 = C103-C102 =
 C104-C103
 1.54 with sigma of 0.02
 O104-C113 = O104-C117 = O205-C217 = O205-C220 = O106-C125 = O106-C122 = O107-
 C126 = O107-C129 = O203-C209 = O203-C212 = O204-C216 = O204-C213 = O206-C224 =
 O206-C221 = O202-C205 = O202-C208 = O201-C204 = O201-C201 = O101-C104 = O101-
 C101 = O102-C105 = O102-C108 = O105-C118 = O105-C121
 1.45 with sigma of 0.02
3. Uiso/Uaniso restraints and constraints
Uanis(O201) = Uanis(C201) = Uanis(C202) = Uanis(C203) = Uanis(C204)
Uanis(O202) = Uanis(C205) = Uanis(C206) = Uanis(C207) = Uanis(C208)
Uanis(O203) = Uanis(C209) = Uanis(C210) = Uanis(C211) = Uanis(C212) =
Uanis(O204) = Uanis(C213) = Uanis(C214) = Uanis(C215) = Uanis(C216)
Uanis(O205) = Uanis(C217) = Uanis(C218) = Uanis(C219) = Uanis(C220)
Uanis(O206) = Uanis(C221) = Uanis(C222) = Uanis(C223) = Uanis(C224)
Uanis(O105) = Uanis(C118) = Uanis(C119) = Uanis(C120) = Uanis(C121)
Uanis(O104) = Uanis(C117) = Uanis(C113) = Uanis(C116) = Uanis(C114) =
Uanis(C115)
Uanis(O101) = Uanis(C104) = Uanis(C101) = Uanis(C102) = Uanis(C103)
4. Same fragment restrains
{O101, C101, C102, C103, C104} sigma for 1-2: 0.02, 1-3: 0.04
as
{O102, C105, C106, C107, C108}
{O101, C101, C103, C104, C102} sigma for 1-2: 0.02, 1-3: 0.04
as
{O104, C113, C116, C117, C115}
{O101, C101, C102, C103, C104} sigma for 1-2: 0.02, 1-3: 0.04
as
{O105, C118, C119, C120, C121}
{O101, C101, C102, C103, C104} sigma for 1-2: 0.02, 1-3: 0.04
as
{O106, C122, C123, C124, C125}
{O101, C101, C102, C103, C104} sigma for 1-2: 0.02, 1-3: 0.04
as
{O107, C126, C127, C128, C129}
5. Others
 Fixed Sof: C115(0.75) C114(0.25) O204(0.5) C216(0.5) H21D(0.5) H21E(0.5)
 C215(0.5) H21F(0.5) H21G(0.5) C214(0.5) H21H(0.5) H21I(0.5) C213(0.5)
 H21J(0.5) H21K(0.5) O203(0.5) C210(0.5) H21R(0.5) H21S(0.5) C212(0.5)
 H21T(0.5) H21U(0.5) C209(0.5) H20L(0.5) H20M(0.5) C211(0.5) H21V(0.5) H21W(0.5)
6.a Secondary CH2 refined with riding coordinates:
 C101(H10A,H10B), C102(H10C,H10D), C103(H10E,H10F), C104(H10G,H10H), C105(H10I,
 H10J), C106(H10K,H10L), C107(H10M,H10N), C108(H10O,H10P), C118(H11A,H11B),
 C119(H11C,H11D), C120(H12A,H12B), C121(H12C,H12D), C122(H12E,H12F), C123(H12G,
 H12H), C124(H12I,H12J), C125(H12K,H12L), C126(H12M,H12N), C127(H12O,H12P),
 C128(H12Q,H12R), C129(H12S,H12T), C11(H11E,H11F), C22(H22A,H22B), C33(H33A,
 H33B), C44(H44A,H44B), C55(H55A,H55B), C66(H66A,H66B), C77(H77A,H77B),
 C88(H88A,H88B), C112(H11G,H11H), C111(H11I,H11J), C110(H11K,H11L), C109(H10Q,
 H10R), C206(H20N,H20O), C208(H20P,H20Q), C207(H20R,H20S), C222(H22C,H22D),
 C224(H22E,H22F), C221(H22G,H22H), C223(H22I,H22J), C216(H21D,H21E), C215(H21F,
 H21G), C214(H21H,H21I), C213(H21J,H21K), C203(H20D,H20E), C202(H20F,H20G),
 C201(H20H,H20I), C204(H20J,H20K), C217(H21L,H21M), C218(H21N,H21O), C219(H21P,
 H21Q), C220(H22K,H22L), C210(H21R,H21S), C212(H21T,H21U), C209(H20L,H20M),
 C211(H21V,H21W)
6.b Aromatic/amide H refined with riding coordinates:
 C5(H5), C3(H3), C16(H16), C14(H14), C25(H25), C27(H27), C36(H36), C38(H38),
 C47(H47), C49(H49), C58(H58), C60(H60), C69(H69), C71(H71), C80(H80), C82(H82),
  C205(H205)
6.c Idealised Me refined as rotating group:
 C19(H19A,H19B,H19C), C20(H20A,H20B,H20C), C21(H21A,H21B,H21C), C30(H30A,H30B,
 H30C), C31(H31A,H31B,H31C), C32(H32A,H32B,H32C), C41(H41A,H41B,H41C), C42(H42A,
 H42B,H42C), C43(H43A,H43B,H43C), C52(H52A,H52B,H52C), C53(H53A,H53B,H53C),
 C54(H54A,H54B,H54C), C63(H63A,H63B,H63C), C64(H64A,H64B,H64C), C65(H65A,H65B,
 H65C), C74(H74A,H74B,H74C), C75(H75A,H75B,H75C), C76(H76A,H76B,H76C), C85(H85A,
 H85B,H85C), C86(H86A,H86B,H86C), C87(H87A,H87B,H87C), C8(H8A,H8B,H8C), C9(H9A,
 H9B,H9C), C10(H10S,H10T,H10U)
;
_olex2_exptl_crystal_mounting_method 'Mounted on loop using paratone oil'
_olex2_submission_original_sample_id sodiumRM
_olex2_submission_special_instructions 'No special instructions were received'

loop_
_space_group_symop_id
_space_group_symop_operation_xyz
1 'x, y, z'
2 '-x, -y, -z'

loop_
_atom_site_label
_atom_site_type_symbol
_atom_site_fract_x
_atom_site_fract_y
_atom_site_fract_z
_atom_site_U_iso_or_equiv
_atom_site_adp_type
_atom_site_occupancy
_atom_site_calc_flag
_atom_site_disorder_assembly
_atom_site_disorder_group
_atom_site_refinement_flags_posn
Na1 Na 0.60691(12) 0.20270(12) 0.19528(7) 0.0377(4) Uani 1 d . . .
Na2 Na 0.46510(9) 0.20723(10) 0.29265(7) 0.0295(3) Uani 1 d . . .
Na3 Na 0.53608(9) 0.35347(10) 0.36239(7) 0.0292(3) Uani 1 d . . .
Na4 Na 0.41805(11) 0.39036(11) 0.24210(7) 0.0352(4) Uani 1 d . . .
Na5 Na 0.46038(11) 0.17363(11) 0.12715(7) 0.0335(4) Uani 1 d . . .
Na6 Na 0.55941(11) 0.41483(11) 0.12374(7) 0.0354(4) Uani 1 d . . .
O1 O 0.59378(18) 0.09062(18) 0.15705(12) 0.0318(6) Uani 1 d . . .
O2 O 0.57733(18) 0.08039(18) 0.26280(12) 0.0325(6) Uani 1 d . . .
O3 O 0.57106(17) 0.24645(18) 0.29513(12) 0.0285(6) Uani 1 d . . .
O4 O 0.51614(18) 0.43798(18) 0.21664(12) 0.0316(6) Uani 1 d . . .
O5 O 0.39750(16) 0.42768(17) 0.34253(12) 0.0276(6) Uani 1 d . . .
O6 O 0.35056(17) 0.32531(18) 0.33037(12) 0.0307(6) Uani 1 d . . .
O7 O 0.41679(17) 0.27233(18) 0.20042(12) 0.0303(6) Uani 1 d . . .
O8 O 0.57864(19) 0.28654(19) 0.10875(12) 0.0332(6) Uani 1 d . . .
O101 O 0.7582(2) 0.1171(2) 0.18852(16) 0.0521(5) Uani 1 d . . D
C101 C 0.8013(3) 0.0384(3) 0.2236(2) 0.0521(5) Uani 1 d . . D
H10A H 0.7678 0.0073 0.2265 0.063 Uiso 1 calc . . R
H10B H 0.8085 0.0489 0.2639 0.063 Uiso 1 calc . . R
C102 C 0.8881(3) -0.0119(3) 0.1926(2) 0.0521(5) Uani 1 d . . D
H10C H 0.8902 -0.0598 0.1739 0.063 Uiso 1 calc . . R
H10D H 0.9346 -0.0338 0.2205 0.063 Uiso 1 calc . . R
C103 C 0.8958(3) 0.0519(3) 0.1461(2) 0.0521(5) Uani 1 d . . D
H10E H 0.9520 0.0505 0.1471 0.063 Uiso 1 calc . . R
H10F H 0.8892 0.0401 0.1061 0.063 Uiso 1 calc . . R
C104 C 0.8239(3) 0.1358(3) 0.1628(2) 0.0521(5) Uani 1 d . . D
H10G H 0.8425 0.1604 0.1914 0.063 Uiso 1 calc . . R
H10H H 0.8037 0.1759 0.1276 0.063 Uiso 1 calc . . R
O102 O 0.4136(2) 0.1352(2) 0.36193(14) 0.0462(8) Uani 1 d . . D
C105 C 0.4272(4) 0.0524(3) 0.3548(2) 0.0544(13) Uani 1 d . . D
H10I H 0.4727 0.0248 0.3240 0.065 Uiso 1 calc . . R
H10J H 0.3738 0.0534 0.3444 0.065 Uiso 1 calc . . R
C106 C 0.4545(4) 0.0080(4) 0.4153(3) 0.079(2) Uani 1 d . . D
H10K H 0.5175 -0.0274 0.4154 0.095 Uiso 1 calc . . R
H10L H 0.4273 -0.0283 0.4273 0.095 Uiso 1 calc . . R
C107 C 0.4244(4) 0.0788(4) 0.4572(3) 0.0704(17) Uani 1 d . . D
H10M H 0.3888 0.0714 0.4909 0.084 Uiso 1 calc . . R
H10N H 0.4738 0.0808 0.4724 0.084 Uiso 1 calc . . R
C108 C 0.3735(3) 0.1558(4) 0.4194(2) 0.0517(13) Uani 1 d . . D
H10O H 0.3128 0.1682 0.4202 0.062 Uiso 1 calc . . R
H10P H 0.3761 0.2051 0.4321 0.062 Uiso 1 calc . . R
O103 O 0.55910(19) 0.2951(2) 0.45635(13) 0.0399(7) Uani 1 d . . .
O104 O 0.2856(2) 0.5096(2) 0.21971(15) 0.0492(5) Uani 1 d A . D
C113 C 0.2723(3) 0.5723(3) 0.1723(2) 0.0492(5) Uani 1 d . . D
C116 C 0.1406(3) 0.6171(3) 0.2292(2) 0.0492(5) Uani 1 d . . D
C117 C 0.2026(3) 0.5255(3) 0.2469(2) 0.0492(5) Uani 1 d A . D
C115 C 0.1751(4) 0.6240(4) 0.1648(3) 0.0492(5) Uani 0.75 d A 1 D
O105 O 0.3710(2) 0.1166(2) 0.12981(18) 0.0589(6) Uani 1 d . . D
C118 C 0.3765(4) 0.0463(4) 0.1680(3) 0.0589(6) Uani 1 d . . D
H11A H 0.3685 0.0598 0.2097 0.071 Uiso 1 calc . . R
H11B H 0.4332 -0.0038 0.1624 0.071 Uiso 1 calc . . R
C119 C 0.3055(4) 0.0293(4) 0.1517(3) 0.0589(6) Uani 1 d . . D
H11C H 0.3291 -0.0301 0.1420 0.071 Uiso 1 calc . . R
H11D H 0.2620 0.0404 0.1846 0.071 Uiso 1 calc . . R
C120 C 0.2664(4) 0.0888(4) 0.0985(3) 0.0589(6) Uani 1 d . . D
H12A H 0.2928 0.0613 0.0614 0.071 Uiso 1 calc . . R
H12B H 0.2037 0.1100 0.0991 0.071 Uiso 1 calc . . R
C121 C 0.2873(3) 0.1588(3) 0.1056(3) 0.0589(6) Uani 1 d . . D
H12C H 0.2885 0.1892 0.0671 0.071 Uiso 1 calc . . R
H12D H 0.2446 0.1995 0.1328 0.071 Uiso 1 calc . . R
O106 O 0.4704(2) 0.5535(2) 0.08579(14) 0.0453(8) Uani 1 d . . D
C122 C 0.4259(3) 0.5921(3) 0.0330(2) 0.0487(12) Uani 1 d . . D
H12E H 0.4064 0.5553 0.0174 0.058 Uiso 1 calc . . R
H12F H 0.4631 0.6033 0.0024 0.058 Uiso 1 calc . . R
C123 C 0.3494(3) 0.6744(3) 0.0511(2) 0.0502(12) Uani 1 d . . D
H12G H 0.2987 0.6663 0.0630 0.060 Uiso 1 calc . . R
H12H H 0.3344 0.7190 0.0184 0.060 Uiso 1 calc . . R
C124 C 0.3806(4) 0.6972(3) 0.1034(3) 0.0590(14) Uani 1 d . . D
H12I H 0.3880 0.7480 0.0928 0.071 Uiso 1 calc . . R
H12J H 0.3395 0.7080 0.1378 0.071 Uiso 1 calc . . R
C125 C 0.4653(4) 0.6209(3) 0.1165(3) 0.0570(14) Uani 1 d . . D
H12K H 0.5131 0.6329 0.1030 0.068 Uiso 1 calc . . R
H12L H 0.4688 0.6053 0.1594 0.068 Uiso 1 calc . . R
O107 O 0.6801(2) 0.4208(2) 0.08426(17) 0.0586(10) Uani 1 d . . D
C126 C 0.6843(4) 0.4994(4) 0.0717(3) 0.0594(14) Uani 1 d . . D
H12M H 0.6588 0.5356 0.1053 0.071 Uiso 1 calc . . R
H12N H 0.6529 0.5308 0.0361 0.071 Uiso 1 calc . . R
C127 C 0.7778(4) 0.4751(4) 0.0621(3) 0.0716(18) Uani 1 d . . D
H12O H 0.8042 0.4701 0.0996 0.086 Uiso 1 calc . . R
H12P H 0.7867 0.5162 0.0340 0.086 Uiso 1 calc . . R
C128 C 0.8135(4) 0.3888(4) 0.0363(3) 0.0719(18) Uani 1 d . . D
H12Q H 0.8029 0.3952 -0.0062 0.086 Uiso 1 calc . . R
H12R H 0.8757 0.3539 0.0419 0.086 Uiso 1 calc . . R
C129 C 0.7616(4) 0.3512(4) 0.0730(3) 0.0701(17) Uani 1 d . . D
H12S H 0.7562 0.3100 0.0508 0.084 Uiso 1 calc . . R
H12T H 0.7894 0.3225 0.1103 0.084 Uiso 1 calc . . R
C1 C 0.6621(3) 0.0251(3) 0.13262(18) 0.0321(9) Uani 1 d . . .
C6 C 0.6888(3) -0.0577(3) 0.15701(18) 0.0328(9) Uani 1 d . . .
C5 C 0.7627(3) -0.1228(3) 0.1341(2) 0.0373(9) Uani 1 d . . .
H5 H 0.7812 -0.1785 0.1515 0.045 Uiso 1 calc . . R
C4 C 0.8112(3) -0.1100(3) 0.0867(2) 0.0387(10) Uani 1 d B . .
C3 C 0.7816(3) -0.0292(3) 0.0622(2) 0.0377(10) Uani 1 d . . .
H3 H 0.8125 -0.0194 0.0288 0.045 Uiso 1 calc . . R
C2 C 0.7084(3) 0.0395(3) 0.08365(18) 0.0344(9) Uani 1 d . . .
C7 C 0.8953(3) -0.1839(3) 0.0643(2) 0.0445(11) Uani 1 d . . D
C11 C 0.6369(3) -0.0752(3) 0.20772(18) 0.0341(9) Uani 1 d . . .
H11E H 0.5756 -0.0341 0.2030 0.041 Uiso 1 calc . . R
H11F H 0.6433 -0.1322 0.2048 0.041 Uiso 1 calc . . R
C12 C 0.6300(3) 0.0067(3) 0.29326(18) 0.0300(8) Uani 1 d . . .
C17 C 0.6522(3) 0.0099(3) 0.35018(17) 0.0301(8) Uani 1 d . . .
C16 C 0.7047(3) -0.0659(3) 0.38098(19) 0.0339(9) Uani 1 d . . .
H16 H 0.7196 -0.0637 0.4194 0.041 Uiso 1 calc . . R
C15 C 0.7365(3) -0.1443(3) 0.3588(2) 0.0372(9) Uani 1 d . . .
C14 C 0.7121(3) -0.1444(3) 0.30187(19) 0.0363(9) Uani 1 d . . .
H14 H 0.7320 -0.1970 0.2854 0.044 Uiso 1 calc . . R
C13 C 0.6602(3) -0.0708(3) 0.26885(18) 0.0306(8) Uani 1 d . . .
C18 C 0.7928(3) -0.2274(3) 0.3935(2) 0.0460(11) Uani 1 d . . D
C19 C 0.8221(4) -0.2138(4) 0.4504(2) 0.0573(14) Uani 1 d . . D
H19A H 0.8565 -0.1846 0.4409 0.086 Uiso 1 calc . . GR
H19B H 0.8567 -0.2686 0.4714 0.086 Uiso 1 calc . . GR
H19C H 0.7718 -0.1796 0.4754 0.086 Uiso 1 calc . . GR
C20 C 0.7456(5) -0.2781(5) 0.4088(4) 0.090(3) Uani 1 d . . D
H20A H 0.6964 -0.2477 0.4359 0.135 Uiso 1 calc . . GR
H20B H 0.7843 -0.3332 0.4277 0.135 Uiso 1 calc . . GR
H20C H 0.7253 -0.2862 0.3728 0.135 Uiso 1 calc . . GR
C21 C 0.8757(4) -0.2793(4) 0.3558(3) 0.0717(18) Uani 1 d . . D
H21A H 0.8607 -0.2928 0.3197 0.108 Uiso 1 calc . . GR
H21B H 0.9128 -0.3317 0.3784 0.108 Uiso 1 calc . . GR
H21C H 0.9061 -0.2461 0.3457 0.108 Uiso 1 calc . . GR
C22 C 0.6238(3) 0.0928(3) 0.37674(17) 0.0298(8) Uani 1 d . . .
H22A H 0.6259 0.0829 0.4202 0.036 Uiso 1 calc . . R
H22B H 0.5636 0.1318 0.3672 0.036 Uiso 1 calc . . R
C23 C 0.6504(2) 0.2056(2) 0.31395(17) 0.0264(8) Uani 1 d . . .
C24 C 0.7112(2) 0.2350(3) 0.29396(18) 0.0289(8) Uani 1 d . . .
C25 C 0.7924(2) 0.1952(3) 0.31644(18) 0.0306(8) Uani 1 d . . .
H25 H 0.8317 0.2153 0.3020 0.037 Uiso 1 calc . . R
C26 C 0.8196(2) 0.1271(3) 0.35918(18) 0.0317(9) Uani 1 d . . .
C27 C 0.7610(2) 0.0979(3) 0.37652(18) 0.0296(8) Uani 1 d . . .
H27 H 0.7775 0.0508 0.4046 0.035 Uiso 1 calc . . R
C28 C 0.6788(2) 0.1342(3) 0.35478(18) 0.0288(8) Uani 1 d . . .
C29 C 0.9084(3) 0.0898(3) 0.38307(19) 0.0341(9) Uani 1 d . . D
C30 C 0.9769(3) 0.0509(3) 0.3336(2) 0.0435(11) Uani 1 d . . D
H30A H 0.9696 0.0070 0.3172 0.065 Uiso 1 calc . . GR
H30B H 1.0340 0.0260 0.3495 0.065 Uiso 1 calc . . GR
H30C H 0.9710 0.0949 0.3025 0.065 Uiso 1 calc . . GR
C31 C 0.9227(3) 0.0209(3) 0.4323(2) 0.0449(11) Uani 1 d . . D
H31A H 0.8801 0.0446 0.4647 0.067 Uiso 1 calc . . GR
H31B H 0.9804 -0.0016 0.4467 0.067 Uiso 1 calc . . GR
H31C H 0.9170 -0.0248 0.4171 0.067 Uiso 1 calc . . GR
C32 C 0.9198(3) 0.1597(3) 0.4071(2) 0.0498(13) Uani 1 d . . D
H32A H 0.9145 0.2024 0.3752 0.075 Uiso 1 calc . . GR
H32B H 0.9766 0.1352 0.4234 0.075 Uiso 1 calc . . GR
H32C H 0.8755 0.1860 0.4382 0.075 Uiso 1 calc . . GR
C33 C 0.6852(3) 0.3115(3) 0.25091(18) 0.0299(8) Uani 1 d . . .
H33A H 0.7373 0.3123 0.2320 0.036 Uiso 1 calc . . R
H33B H 0.6523 0.3079 0.2197 0.036 Uiso 1 calc . . R
C34 C 0.5477(2) 0.4488(3) 0.26284(17) 0.0277(8) Uani 1 d . . .
C35 C 0.4966(2) 0.5162(3) 0.29968(17) 0.0274(8) Uani 1 d . . .
C36 C 0.5308(2) 0.5271(3) 0.34851(18) 0.0294(8) Uani 1 d . . .
H36 H 0.4951 0.5724 0.3723 0.035 Uiso 1 calc . . R
C37 C 0.6154(2) 0.4741(3) 0.36400(17) 0.0278(8) Uani 1 d . . .
C38 C 0.6633(2) 0.4061(3) 0.32967(17) 0.0286(8) Uani 1 d . . .
H38 H 0.7204 0.3676 0.3398 0.034 Uiso 1 calc . . R
C39 C 0.6315(2) 0.3919(2) 0.28108(17) 0.0268(8) Uani 1 d . . .
C40 C 0.6522(2) 0.4918(3) 0.41597(18) 0.0296(8) Uani 1 d . . D
C41 C 0.6577(3) 0.5739(3) 0.4004(2) 0.0381(10) Uani 1 d . . D
H41A H 0.6943 0.5681 0.3646 0.057 Uiso 1 calc . . GR
H41B H 0.6823 0.5851 0.4330 0.057 Uiso 1 calc . . GR
H41C H 0.6002 0.6208 0.3939 0.057 Uiso 1 calc . . GR
C42 C 0.5954(3) 0.5008(3) 0.47174(18) 0.0355(9) Uani 1 d . . D
H42A H 0.5391 0.5503 0.4662 0.053 Uiso 1 calc . . GR
H42B H 0.6220 0.5079 0.5049 0.053 Uiso 1 calc . . GR
H42C H 0.5884 0.4501 0.4801 0.053 Uiso 1 calc . . GR
C43 C 0.7428(3) 0.4203(3) 0.4290(2) 0.0390(10) Uani 1 d . . D
H43A H 0.7409 0.3670 0.4382 0.059 Uiso 1 calc . . GR
H43B H 0.7637 0.4332 0.4627 0.059 Uiso 1 calc . . GR
H43C H 0.7815 0.4152 0.3944 0.059 Uiso 1 calc . . GR
C44 C 0.4041(2) 0.5743(3) 0.28592(18) 0.0289(8) Uani 1 d . . .
H44A H 0.3925 0.5569 0.2496 0.035 Uiso 1 calc . . R
H44B H 0.3968 0.6321 0.2771 0.035 Uiso 1 calc . . R
C45 C 0.3354(2) 0.5046(3) 0.35803(17) 0.0270(8) Uani 1 d . . .
C46 C 0.2685(2) 0.5108(3) 0.39822(17) 0.0276(8) Uani 1 d . . .
C47 C 0.2030(2) 0.5904(3) 0.41186(18) 0.0301(8) Uani 1 d . . .
H47 H 0.1572 0.5941 0.4386 0.036 Uiso 1 calc . . R
C48 C 0.2025(2) 0.6642(3) 0.38770(17) 0.0292(8) Uani 1 d . . .
C49 C 0.2710(3) 0.6557(3) 0.34866(19) 0.0319(9) Uani 1 d . . .
H49 H 0.2727 0.7054 0.3320 0.038 Uiso 1 calc . . R
C50 C 0.3369(2) 0.5779(3) 0.33310(17) 0.0284(8) Uani 1 d . . .
C51 C 0.1304(3) 0.7520(3) 0.40043(19) 0.0342(9) Uani 1 d . . D
C52 C 0.0812(3) 0.7955(3) 0.3447(2) 0.0511(12) Uani 1 d . . D
H52A H 0.1203 0.8011 0.3136 0.077 Uiso 1 calc . . GR
H52B H 0.0347 0.8516 0.3532 0.077 Uiso 1 calc . . GR
H52C H 0.0572 0.7616 0.3317 0.077 Uiso 1 calc . . GR
C53 C 0.1673(3) 0.8057(3) 0.4204(3) 0.0473(12) Uani 1 d . . D
H53A H 0.1991 0.7782 0.4561 0.071 Uiso 1 calc . . GR
H53B H 0.1204 0.8616 0.4289 0.071 Uiso 1 calc . . GR
H53C H 0.2060 0.8117 0.3891 0.071 Uiso 1 calc . . GR
C54 C 0.0671(3) 0.7480(3) 0.4492(2) 0.0429(11) Uani 1 d . . D
H54A H 0.0389 0.7179 0.4362 0.064 Uiso 1 calc . . GR
H54B H 0.0239 0.8054 0.4579 0.064 Uiso 1 calc . . GR
H54C H 0.0981 0.7181 0.4848 0.064 Uiso 1 calc . . GR
C55 C 0.2668(2) 0.4314(3) 0.42695(17) 0.0281(8) Uani 1 d . . .
H55A H 0.3265 0.3874 0.4334 0.034 Uiso 1 calc . . R
H55B H 0.2366 0.4445 0.4661 0.034 Uiso 1 calc . . R
C56 C 0.2687(2) 0.3435(3) 0.34664(18) 0.0280(8) Uani 1 d . . .
C57 C 0.2280(2) 0.3092(3) 0.31687(17) 0.0281(8) Uani 1 d . . .
C58 C 0.1443(3) 0.3278(3) 0.33430(19) 0.0319(9) Uani 1 d . . .
H58 H 0.1174 0.3038 0.3144 0.038 Uiso 1 calc . . R
C59 C 0.0978(3) 0.3799(3) 0.37947(19) 0.0326(9) Uani 1 d . . .
C60 C 0.1400(2) 0.4127(3) 0.40803(18) 0.0305(8) Uani 1 d . . .
H60 H 0.1101 0.4484 0.4391 0.037 Uiso 1 calc . . R
C61 C 0.2243(2) 0.3951(3) 0.39281(17) 0.0281(8) Uani 1 d . . .
C62 C 0.0038(2) 0.4014(3) 0.3937(2) 0.0375(10) Uani 1 d . . D
C63 C -0.0490(3) 0.4581(3) 0.3423(2) 0.0469(12) Uani 1 d . . D
H63A H -0.0425 0.5093 0.3367 0.070 Uiso 1 calc . . GR
H63B H -0.1095 0.4736 0.3509 0.070 Uiso 1 calc . . GR
H63C H -0.0287 0.4277 0.3063 0.070 Uiso 1 calc . . GR
C64 C -0.0045(3) 0.3209(3) 0.4016(2) 0.0413(11) Uani 1 d . . D
H64A H 0.0136 0.2926 0.3648 0.062 Uiso 1 calc . . GR
H64B H -0.0644 0.3351 0.4121 0.062 Uiso 1 calc . . GR
H64C H 0.0319 0.2833 0.4331 0.062 Uiso 1 calc . . GR
C65 C -0.0326(3) 0.4478(3) 0.4495(2) 0.0475(12) Uani 1 d . . D
H65A H 0.0036 0.4146 0.4823 0.071 Uiso 1 calc . . GR
H65B H -0.0909 0.4559 0.4584 0.071 Uiso 1 calc . . GR
H65C H -0.0339 0.5029 0.4437 0.071 Uiso 1 calc . . GR
C66 C 0.2721(2) 0.2563(3) 0.26500(18) 0.0300(8) Uani 1 d . . .
H66A H 0.3332 0.2189 0.2732 0.036 Uiso 1 calc . . R
H66B H 0.2456 0.2201 0.2605 0.036 Uiso 1 calc . . R
C67 C 0.3380(3) 0.3154(3) 0.17994(17) 0.0290(8) Uani 1 d . . .
C68 C 0.3216(3) 0.3706(3) 0.12828(18) 0.0312(8) Uani 1 d . . .
C69 C 0.2399(3) 0.4135(3) 0.10580(19) 0.0364(9) Uani 1 d . . .
H69 H 0.2317 0.4494 0.0708 0.044 Uiso 1 calc . . R
C70 C 0.1699(3) 0.4059(3) 0.1327(2) 0.0379(10) Uani 1 d . . .
C71 C 0.1861(3) 0.3530(3) 0.18347(19) 0.0356(9) Uani 1 d . . .
H71 H 0.1399 0.3463 0.2029 0.043 Uiso 1 calc . . R
C72 C 0.2666(3) 0.3087(3) 0.20808(17) 0.0297(8) Uani 1 d . . .
C73 C 0.0791(3) 0.4526(3) 0.1100(2) 0.0486(12) Uani 1 d . . D
C74 C 0.0709(4) 0.5110(4) 0.0557(3) 0.0711(18) Uani 1 d . . D
H74A H 0.0881 0.5526 0.0643 0.107 Uiso 1 calc . . GR
H74B H 0.0113 0.5401 0.0442 0.107 Uiso 1 calc . . GR
H74C H 0.1081 0.4780 0.0235 0.107 Uiso 1 calc . . GR
C75 C 0.0500(4) 0.3905(4) 0.0983(3) 0.0632(16) Uani 1 d . . D
H75A H 0.0874 0.3550 0.0672 0.095 Uiso 1 calc . . GR
H75B H -0.0091 0.4209 0.0857 0.095 Uiso 1 calc . . GR
H75C H 0.0528 0.3548 0.1344 0.095 Uiso 1 calc . . GR
C76 C 0.0158(4) 0.5093(5) 0.1576(3) 0.082(2) Uani 1 d . . D
H76A H 0.0146 0.4739 0.1929 0.123 Uiso 1 calc . . GR
H76B H -0.0418 0.5407 0.1423 0.123 Uiso 1 calc . . GR
H76C H 0.0345 0.5491 0.1677 0.123 Uiso 1 calc . . GR
C77 C 0.3949(3) 0.3820(3) 0.09702(18) 0.0336(9) Uani 1 d . . .
H77A H 0.4279 0.3890 0.1266 0.040 Uiso 1 calc . . R
H77B H 0.3712 0.4341 0.0704 0.040 Uiso 1 calc . . R
C78 C 0.5433(3) 0.2616(3) 0.07222(16) 0.0315(9) Uani 1 d . . .
C79 C 0.5921(3) 0.1848(3) 0.04306(17) 0.0318(9) Uani 1 d . . .
C80 C 0.5545(3) 0.1626(3) 0.00275(18) 0.0372(10) Uani 1 d . . .
H80 H 0.5887 0.1120 -0.0163 0.045 Uiso 1 calc . . R
C81 C 0.4683(3) 0.2112(3) -0.01151(19) 0.0373(10) Uani 1 d . . .
C82 C 0.4197(3) 0.2825(3) 0.01973(18) 0.0343(9) Uani 1 d . . .
H82 H 0.3604 0.3155 0.0127 0.041 Uiso 1 calc . . R
C83 C 0.4551(3) 0.3074(3) 0.06133(18) 0.0330(9) Uani 1 d . . .
C84 C 0.4314(3) 0.1851(3) -0.0585(2) 0.0434(11) Uani 1 d . . D
C85 C 0.3361(4) 0.2459(4) -0.0659(3) 0.0603(15) Uani 1 d . . D
H85A H 0.3043 0.2474 -0.0283 0.090 Uiso 1 calc . . GR
H85B H 0.3147 0.2267 -0.0958 0.090 Uiso 1 calc . . GR
H85C H 0.3284 0.3026 -0.0783 0.090 Uiso 1 calc . . GR
C86 C 0.4780(4) 0.1879(4) -0.1184(2) 0.0549(14) Uani 1 d . . D
H86A H 0.4690 0.2455 -0.1288 0.082 Uiso 1 calc . . GR
H86B H 0.4551 0.1709 -0.1487 0.082 Uiso 1 calc . . GR
H86C H 0.5395 0.1492 -0.1156 0.082 Uiso 1 calc . . GR
C87 C 0.4433(4) 0.0969(4) -0.0433(2) 0.0549(13) Uani 1 d . . D
H87A H 0.5047 0.0570 -0.0419 0.082 Uiso 1 calc . . GR
H87B H 0.4180 0.0819 -0.0733 0.082 Uiso 1 calc . . GR
H87C H 0.4150 0.0947 -0.0047 0.082 Uiso 1 calc . . GR
C88 C 0.6845(3) 0.1287(3) 0.05746(18) 0.0342(9) Uani 1 d . . .
H88A H 0.6998 0.1569 0.0855 0.041 Uiso 1 calc . . R
H88B H 0.7205 0.1243 0.0209 0.041 Uiso 1 calc . . R
C112 C 0.5001(3) 0.2676(3) 0.4831(2) 0.0427(11) Uani 1 d . . D
H11G H 0.4876 0.2373 0.4550 0.051 Uiso 1 calc . . R
H11H H 0.4456 0.3167 0.4950 0.051 Uiso 1 calc . . R
C111 C 0.5410(4) 0.2100(4) 0.5359(3) 0.0579(14) Uani 1 d . . D
H11I H 0.5712 0.1501 0.5264 0.069 Uiso 1 calc . . R
H11J H 0.4982 0.2171 0.5688 0.069 Uiso 1 calc . . R
C110 C 0.6031(4) 0.2389(4) 0.5508(2) 0.0527(13) Uani 1 d . . D
H11K H 0.6505 0.1939 0.5736 0.063 Uiso 1 calc . . R
H11L H 0.5740 0.2900 0.5733 0.063 Uiso 1 calc . . R
C109 C 0.6351(3) 0.2580(3) 0.4901(2) 0.0422(10) Uani 1 d . . D
H10Q H 0.6579 0.2980 0.4915 0.051 Uiso 1 calc . . R
H10R H 0.6803 0.2057 0.4733 0.051 Uiso 1 calc . . R
C8 C 0.9446(5) -0.1544(5) 0.0165(4) 0.087(2) Uani 1 d B 1 D
H8A H 0.9073 -0.1228 -0.0161 0.131 Uiso 1 calc B 1 GR
H8B H 0.9954 -0.2037 0.0019 0.131 Uiso 1 calc B 1 GR
H8C H 0.9623 -0.1179 0.0335 0.131 Uiso 1 calc B 1 GR
C9 C 0.8766(4) -0.2469(4) 0.0385(3) 0.079(2) Uani 1 d B 1 D
H9A H 0.8492 -0.2696 0.0691 0.119 Uiso 1 calc B 1 GR
H9B H 0.9304 -0.2931 0.0239 0.119 Uiso 1 calc B 1 GR
H9C H 0.8382 -0.2187 0.0060 0.119 Uiso 1 calc B 1 GR
C10 C 0.9560(4) -0.2304(4) 0.1150(3) 0.0707(18) Uani 1 d B 1 D
H10S H 0.9731 -0.1922 0.1301 0.106 Uiso 1 calc B 1 GR
H10T H 1.0070 -0.2796 0.1005 0.106 Uiso 1 calc B 1 GR
H10U H 0.9265 -0.2490 0.1468 0.106 Uiso 1 calc B 1 GR
C114 C 0.2002(11) 0.6497(11) 0.1942(9) 0.0492(5) Uani 0.25 d A 2 D
O202 O 1.0242(4) 0.2209(4) 0.2635(2) 0.0946(10) Uani 1 d . . D
C206 C 1.0155(5) 0.2017(6) 0.1652(4) 0.0946(10) Uani 1 d . . D
H20N H 1.0400 0.2156 0.1276 0.114 Uiso 1 calc . . R
H20O H 1.0049 0.1538 0.1603 0.114 Uiso 1 calc . . R
C205 C 1.0762(6) 0.1804(6) 0.2160(4) 0.0946(10) Uani 1 d . . D
H205 H 1.1367 0.1465 0.2147 0.114 Uiso 1 calc . . R
C208 C 0.9557(5) 0.2965(6) 0.2393(4) 0.0946(10) Uani 1 d . . D
H20P H 0.9736 0.3409 0.2312 0.114 Uiso 1 calc . . R
H20Q H 0.9055 0.3170 0.2676 0.114 Uiso 1 calc . . R
C207 C 0.9332(5) 0.2782(6) 0.1847(4) 0.0946(10) Uani 1 d . . D
H20R H 0.9171 0.3266 0.1549 0.114 Uiso 1 calc . . R
H20S H 0.8852 0.2647 0.1919 0.114 Uiso 1 calc . . R
O206 O 0.1339(4) 0.9886(4) 0.1558(3) 0.1033(11) Uani 1 d . . D
C222 C 0.1409(7) 0.8713(6) 0.1171(4) 0.1033(11) Uani 1 d . . D
H22C H 0.0822 0.8895 0.1050 0.124 Uiso 1 calc . . R
H22D H 0.1819 0.8215 0.0958 0.124 Uiso 1 calc . . R
C224 C 0.1442(7) 0.9296(6) 0.2046(4) 0.1033(11) Uani 1 d . . D
H22E H 0.0956 0.9548 0.2338 0.124 Uiso 1 calc . . R
H22F H 0.1980 0.9138 0.2239 0.124 Uiso 1 calc . . R
C221 C 0.1638(6) 0.9423(6) 0.1055(4) 0.1033(11) Uani 1 d . . D
H22G H 0.2266 0.9195 0.0993 0.124 Uiso 1 calc . . R
H22H H 0.1358 0.9785 0.0701 0.124 Uiso 1 calc . . R
C223 C 0.1471(7) 0.8524(6) 0.1821(4) 0.1033(11) Uani 1 d . . D
H22I H 0.2014 0.8012 0.1918 0.124 Uiso 1 calc . . R
H22J H 0.0984 0.8439 0.1994 0.124 Uiso 1 calc . . R
O204 O 0.6817(5) 0.6120(6) 0.1837(4) 0.0668(10) Uani 0.50 d C 1 D
C216 C 0.7445(8) 0.6357(9) 0.1921(5) 0.0668(10) Uani 0.50 d C 1 D
H21D H 0.7177 0.6971 0.1966 0.080 Uiso 0.50 calc C 1 R
H21E H 0.7864 0.6220 0.1579 0.080 Uiso 0.50 calc C 1 R
C215 C 0.7882(8) 0.5864(8) 0.2472(6) 0.0668(10) Uani 0.50 d C 1 D
H21F H 0.7575 0.6161 0.2828 0.080 Uiso 0.50 calc C 1 R
H21G H 0.8485 0.5752 0.2460 0.080 Uiso 0.50 calc C 1 R
C214 C 0.7824(8) 0.5059(8) 0.2450(6) 0.0668(10) Uani 0.50 d C 1 D
H21H H 0.8272 0.4672 0.2177 0.080 Uiso 0.50 calc C 1 R
H21I H 0.7868 0.4763 0.2846 0.080 Uiso 0.50 calc C 1 R
C213 C 0.6938(9) 0.5408(9) 0.2221(6) 0.0668(10) Uani 0.50 d C 1 D
H21J H 0.6899 0.4981 0.2006 0.080 Uiso 0.50 calc C 1 R
H21K H 0.6499 0.5573 0.2549 0.080 Uiso 0.50 calc C 1 R
O201 O 0.7136(3) 0.0387(3) 0.6093(2) 0.0837(8) Uani 1 d . . D
C203 C 0.8339(5) -0.0724(5) 0.5682(3) 0.0837(8) Uani 1 d . . D
H20D H 0.8840 -0.0624 0.5592 0.100 Uiso 1 calc . . R
H20E H 0.8407 -0.1182 0.5446 0.100 Uiso 1 calc . . R
C202 C 0.8273(5) -0.0960(5) 0.6326(3) 0.0837(8) Uani 1 d . . D
H20F H 0.8841 -0.1239 0.6500 0.100 Uiso 1 calc . . R
H20G H 0.8009 -0.1338 0.6397 0.100 Uiso 1 calc . . R
C201 C 0.7690(5) -0.0096(5) 0.6570(3) 0.0837(8) Uani 1 d . . D
H20H H 0.7353 -0.0150 0.6927 0.100 Uiso 1 calc . . R
H20I H 0.8030 0.0171 0.6669 0.100 Uiso 1 calc . . R
C204 C 0.7543(5) 0.0050(5) 0.5545(3) 0.0837(8) Uani 1 d . . D
H20J H 0.7671 0.0462 0.5294 0.100 Uiso 1 calc . . R
H20K H 0.7164 -0.0079 0.5331 0.100 Uiso 1 calc . . R
O205 O 0.4066(4) 0.8871(3) 0.2540(2) 0.0857(9) Uani 1 d . . D
C217 C 0.3928(5) 0.8137(5) 0.2613(3) 0.0857(9) Uani 1 d . . D
H21L H 0.3737 0.8053 0.2243 0.103 Uiso 1 calc . . R
H21M H 0.3489 0.8201 0.2932 0.103 Uiso 1 calc . . R
C218 C 0.4765(5) 0.7421(5) 0.2764(3) 0.0857(9) Uani 1 d . . D
H21N H 0.5013 0.7049 0.2434 0.103 Uiso 1 calc . . R
H21O H 0.4698 0.7084 0.3117 0.103 Uiso 1 calc . . R
C219 C 0.5352(5) 0.7785(5) 0.2887(3) 0.0857(9) Uani 1 d . . D
H21P H 0.5645 0.7532 0.3260 0.103 Uiso 1 calc . . R
H21Q H 0.5784 0.7707 0.2560 0.103 Uiso 1 calc . . R
C220 C 0.4709(5) 0.8689(5) 0.2928(3) 0.0857(9) Uani 1 d . . D
H22K H 0.4462 0.8792 0.3336 0.103 Uiso 1 calc . . R
H22L H 0.4982 0.9053 0.2816 0.103 Uiso 1 calc . . R
O203 O 0.8156(5) 0.5164(6) 0.1921(4) 0.0668(10) Uani 0.50 d D 2 D
C210 C 0.7070(7) 0.6427(8) 0.2343(6) 0.0668(10) Uani 0.50 d D 2 D
H21R H 0.6719 0.6977 0.2127 0.080 Uiso 0.50 calc D 2 R
H21S H 0.7077 0.6518 0.2762 0.080 Uiso 0.50 calc D 2 R
C212 C 0.7543(8) 0.4978(8) 0.2263(6) 0.0668(10) Uani 0.50 d D 2 D
H21T H 0.7741 0.4746 0.2665 0.080 Uiso 0.50 calc D 2 R
H21U H 0.7450 0.4561 0.2075 0.080 Uiso 0.50 calc D 2 R
C209 C 0.7965(8) 0.5991(8) 0.2070(6) 0.0668(10) Uani 0.50 d D 2 D
H20L H 0.8014 0.6327 0.1710 0.080 Uiso 0.50 calc D 2 R
H20M H 0.8381 0.5943 0.2350 0.080 Uiso 0.50 calc D 2 R
C211 C 0.6730(8) 0.5806(8) 0.2285(7) 0.0668(10) Uani 0.50 d D 2 D
H21V H 0.6349 0.5801 0.2629 0.080 Uiso 0.50 calc D 2 R
H21W H 0.6415 0.5943 0.1921 0.080 Uiso 0.50 calc D 2 R

loop_
_atom_site_aniso_label
_atom_site_aniso_U_11
_atom_site_aniso_U_22
_atom_site_aniso_U_33
_atom_site_aniso_U_23
_atom_site_aniso_U_13
_atom_site_aniso_U_12
Na1 0.0442(10) 0.0418(10) 0.0335(8) -0.0051(7) -0.0040(7) -0.0247(9)
Na2 0.0226(7) 0.0317(9) 0.0335(8) -0.0040(7) -0.0050(6) -0.0113(7)
Na3 0.0215(7) 0.0313(8) 0.0321(8) -0.0018(6) -0.0053(6) -0.0097(7)
Na4 0.0386(9) 0.0416(10) 0.0334(8) -0.0045(7) -0.0043(7) -0.0245(8)
Na5 0.0321(8) 0.0344(9) 0.0339(8) -0.0030(7) -0.0064(7) -0.0148(8)
Na6 0.0379(9) 0.0356(9) 0.0324(8) -0.0016(7) -0.0027(7) -0.0170(8)
O1 0.0301(14) 0.0315(16) 0.0311(14) -0.0037(12) -0.0041(12) -0.0117(13)
O2 0.0313(15) 0.0292(15) 0.0332(14) -0.0007(12) -0.0093(12) -0.0102(13)
O3 0.0213(13) 0.0301(15) 0.0329(14) -0.0056(12) -0.0042(11) -0.0100(12)
O4 0.0303(14) 0.0354(16) 0.0319(14) -0.0055(12) -0.0051(12) -0.0165(13)
O5 0.0196(12) 0.0254(14) 0.0344(14) -0.0038(11) -0.0047(11) -0.0069(11)
O6 0.0205(13) 0.0359(16) 0.0378(15) -0.0091(12) -0.0014(11) -0.0136(12)
O7 0.0269(14) 0.0339(16) 0.0293(14) -0.0043(12) -0.0059(11) -0.0126(13)
O8 0.0361(16) 0.0343(16) 0.0315(14) -0.0034(12) -0.0071(12) -0.0173(14)
O101 0.0458(12) 0.0602(14) 0.0551(13) -0.0112(10) -0.0035(10) -0.0273(11)
C101 0.0458(12) 0.0602(14) 0.0551(13) -0.0112(10) -0.0035(10) -0.0273(11)
C102 0.0458(12) 0.0602(14) 0.0551(13) -0.0112(10) -0.0035(10) -0.0273(11)
C103 0.0458(12) 0.0602(14) 0.0551(13) -0.0112(10) -0.0035(10) -0.0273(11)
C104 0.0458(12) 0.0602(14) 0.0551(13) -0.0112(10) -0.0035(10) -0.0273(11)
O102 0.0407(18) 0.053(2) 0.0514(19) 0.0014(16) -0.0053(15) -0.0282(17)
C105 0.045(3) 0.051(3) 0.070(3) 0.008(3) -0.007(3) -0.027(3)
C106 0.057(4) 0.061(4) 0.111(6) 0.031(4) -0.012(4) -0.026(3)
C107 0.063(4) 0.074(4) 0.073(4) 0.019(3) -0.007(3) -0.035(4)
C108 0.048(3) 0.071(4) 0.045(3) 0.010(2) -0.006(2) -0.037(3)
O103 0.0307(15) 0.0479(19) 0.0357(16) 0.0047(14) -0.0075(13) -0.0146(15)
O104 0.0453(12) 0.0490(13) 0.0536(12) 0.0053(10) -0.0126(10) -0.0225(11)
C113 0.0453(12) 0.0490(13) 0.0536(12) 0.0053(10) -0.0126(10) -0.0225(11)
C116 0.0453(12) 0.0490(13) 0.0536(12) 0.0053(10) -0.0126(10) -0.0225(11)
C117 0.0453(12) 0.0490(13) 0.0536(12) 0.0053(10) -0.0126(10) -0.0225(11)
C115 0.0453(12) 0.0490(13) 0.0536(12) 0.0053(10) -0.0126(10) -0.0225(11)
O105 0.0502(13) 0.0550(14) 0.0784(16) 0.0035(12) -0.0187(12) -0.0293(12)
C118 0.0502(13) 0.0550(14) 0.0784(16) 0.0035(12) -0.0187(12) -0.0293(12)
C119 0.0502(13) 0.0550(14) 0.0784(16) 0.0035(12) -0.0187(12) -0.0293(12)
C120 0.0502(13) 0.0550(14) 0.0784(16) 0.0035(12) -0.0187(12) -0.0293(12)
C121 0.0502(13) 0.0550(14) 0.0784(16) 0.0035(12) -0.0187(12) -0.0293(12)
O106 0.049(2) 0.0378(18) 0.0424(18) 0.0030(14) -0.0086(15) -0.0156(16)
C122 0.054(3) 0.042(3) 0.041(3) 0.002(2) -0.005(2) -0.017(2)
C123 0.045(3) 0.038(3) 0.057(3) 0.006(2) -0.003(2) -0.013(2)
C124 0.062(4) 0.045(3) 0.067(4) -0.010(3) 0.006(3) -0.023(3)
C125 0.061(3) 0.044(3) 0.067(3) -0.005(3) -0.008(3) -0.025(3)
O107 0.041(2) 0.066(3) 0.064(2) 0.011(2) -0.0016(18) -0.025(2)
C126 0.063(4) 0.064(4) 0.059(3) 0.004(3) -0.011(3) -0.036(3)
C127 0.068(4) 0.097(5) 0.066(4) -0.006(4) 0.000(3) -0.053(4)
C128 0.054(3) 0.085(5) 0.079(4) -0.011(4) 0.012(3) -0.035(4)
C129 0.053(3) 0.075(4) 0.073(4) -0.009(3) -0.011(3) -0.021(3)
C1 0.030(2) 0.034(2) 0.032(2) -0.0071(17) -0.0066(17) -0.0136(19)
C6 0.028(2) 0.035(2) 0.034(2) -0.0094(18) -0.0079(17) -0.0115(18)
C5 0.036(2) 0.030(2) 0.041(2) -0.0077(18) -0.0122(19) -0.0092(19)
C4 0.035(2) 0.038(3) 0.038(2) -0.015(2) -0.0061(19) -0.010(2)
C3 0.033(2) 0.041(3) 0.035(2) -0.0109(19) -0.0019(18) -0.013(2)
C2 0.030(2) 0.042(3) 0.031(2) -0.0103(18) -0.0031(17) -0.015(2)
C7 0.033(2) 0.045(3) 0.044(3) -0.012(2) -0.006(2) -0.006(2)
C11 0.039(2) 0.027(2) 0.037(2) -0.0012(17) -0.0122(18) -0.0148(19)
C12 0.0246(18) 0.029(2) 0.036(2) -0.0019(17) -0.0044(16) -0.0119(17)
C17 0.0263(19) 0.034(2) 0.0302(19) -0.0027(17) -0.0041(16) -0.0137(18)
C16 0.032(2) 0.038(2) 0.034(2) -0.0010(18) -0.0053(17) -0.0176(19)
C15 0.033(2) 0.038(2) 0.043(2) 0.0022(19) -0.0105(19) -0.018(2)
C14 0.041(2) 0.029(2) 0.041(2) -0.0027(18) -0.0080(19) -0.017(2)
C13 0.0281(19) 0.031(2) 0.033(2) -0.0018(17) -0.0077(16) -0.0131(18)
C18 0.053(3) 0.037(3) 0.048(3) 0.006(2) -0.022(2) -0.019(2)
C19 0.056(3) 0.053(3) 0.059(3) 0.014(3) -0.029(3) -0.021(3)
C20 0.105(6) 0.071(5) 0.123(6) 0.056(4) -0.078(5) -0.065(5)
C21 0.070(4) 0.040(3) 0.078(4) -0.006(3) -0.030(3) 0.000(3)
C22 0.0257(19) 0.033(2) 0.0304(19) -0.0023(16) -0.0058(16) -0.0125(18)
C23 0.0203(17) 0.027(2) 0.0306(19) -0.0049(16) -0.0052(15) -0.0091(16)
C24 0.0243(18) 0.029(2) 0.034(2) -0.0067(16) -0.0035(16) -0.0117(17)
C25 0.0217(18) 0.029(2) 0.041(2) -0.0075(17) -0.0023(16) -0.0112(17)
C26 0.0233(19) 0.033(2) 0.039(2) -0.0137(18) -0.0024(17) -0.0107(18)
C27 0.0245(18) 0.030(2) 0.033(2) -0.0072(16) -0.0072(16) -0.0096(17)
C28 0.0233(18) 0.028(2) 0.034(2) -0.0087(16) -0.0042(16) -0.0102(17)
C29 0.0234(19) 0.033(2) 0.042(2) -0.0099(18) -0.0059(17) -0.0083(18)
C30 0.023(2) 0.051(3) 0.051(3) -0.008(2) -0.0023(19) -0.012(2)
C31 0.029(2) 0.059(3) 0.045(3) -0.005(2) -0.0080(19) -0.018(2)
C32 0.032(2) 0.056(3) 0.065(3) -0.020(3) -0.014(2) -0.018(2)
C33 0.0259(19) 0.030(2) 0.034(2) -0.0048(17) -0.0009(16) -0.0134(17)
C34 0.0237(18) 0.032(2) 0.0298(19) 0.0001(16) -0.0057(15) -0.0149(17)
C35 0.0206(17) 0.027(2) 0.033(2) -0.0009(16) -0.0042(15) -0.0105(16)
C36 0.0255(19) 0.028(2) 0.036(2) -0.0044(16) -0.0031(16) -0.0130(17)
C37 0.0218(18) 0.030(2) 0.034(2) -0.0037(16) -0.0046(15) -0.0134(17)
C38 0.0227(18) 0.028(2) 0.036(2) -0.0021(16) -0.0027(16) -0.0129(17)
C39 0.0211(17) 0.0240(19) 0.035(2) -0.0037(16) -0.0018(15) -0.0102(16)
C40 0.0238(18) 0.029(2) 0.036(2) -0.0045(17) -0.0050(16) -0.0119(17)
C41 0.036(2) 0.039(2) 0.047(2) -0.010(2) -0.0053(19) -0.021(2)
C42 0.032(2) 0.040(2) 0.036(2) -0.0065(18) -0.0043(18) -0.017(2)
C43 0.030(2) 0.046(3) 0.041(2) -0.007(2) -0.0126(18) -0.015(2)
C44 0.0205(18) 0.028(2) 0.035(2) -0.0029(16) -0.0038(16) -0.0082(16)
C45 0.0193(17) 0.029(2) 0.0305(19) -0.0065(16) -0.0063(15) -0.0084(16)
C46 0.0218(17) 0.030(2) 0.0314(19) -0.0027(16) -0.0078(15) -0.0114(17)
C47 0.0219(18) 0.033(2) 0.036(2) -0.0060(17) -0.0029(16) -0.0119(17)
C48 0.0203(17) 0.031(2) 0.033(2) -0.0070(16) -0.0051(15) -0.0073(17)
C49 0.0249(19) 0.028(2) 0.041(2) -0.0041(17) -0.0076(17) -0.0092(17)
C50 0.0204(17) 0.030(2) 0.033(2) -0.0029(16) -0.0069(15) -0.0096(16)
C51 0.028(2) 0.030(2) 0.040(2) -0.0051(18) -0.0028(18) -0.0095(18)
C52 0.037(3) 0.039(3) 0.054(3) -0.001(2) -0.009(2) 0.002(2)
C53 0.036(2) 0.034(3) 0.070(3) -0.014(2) 0.002(2) -0.014(2)
C54 0.027(2) 0.036(2) 0.058(3) -0.011(2) 0.001(2) -0.007(2)
C55 0.0236(18) 0.029(2) 0.033(2) -0.0075(16) -0.0032(15) -0.0127(17)
C56 0.0213(18) 0.027(2) 0.035(2) -0.0023(16) -0.0046(15) -0.0105(16)
C57 0.0253(18) 0.029(2) 0.0286(19) -0.0037(16) -0.0050(15) -0.0110(17)
C58 0.0245(19) 0.031(2) 0.042(2) -0.0072(18) -0.0057(17) -0.0133(18)
C59 0.0229(18) 0.031(2) 0.044(2) -0.0044(18) -0.0024(17) -0.0123(17)
C60 0.0215(18) 0.031(2) 0.039(2) -0.0081(17) -0.0001(16) -0.0112(17)
C61 0.0230(18) 0.027(2) 0.034(2) -0.0038(16) -0.0047(15) -0.0112(17)
C62 0.0187(18) 0.039(2) 0.056(3) -0.015(2) -0.0018(18) -0.0129(18)
C63 0.025(2) 0.043(3) 0.070(3) 0.000(2) -0.012(2) -0.013(2)
C64 0.027(2) 0.040(3) 0.060(3) -0.011(2) 0.003(2) -0.018(2)
C65 0.024(2) 0.052(3) 0.069(3) -0.025(3) 0.008(2) -0.018(2)
C66 0.0213(18) 0.031(2) 0.038(2) -0.0093(17) -0.0020(16) -0.0114(17)
C67 0.0266(19) 0.028(2) 0.0302(19) -0.0068(16) -0.0078(16) -0.0089(17)
C68 0.031(2) 0.030(2) 0.030(2) -0.0043(16) -0.0065(16) -0.0114(18)
C69 0.040(2) 0.037(2) 0.032(2) 0.0010(18) -0.0153(18) -0.017(2)
C70 0.035(2) 0.039(2) 0.040(2) 0.0005(19) -0.0156(19) -0.017(2)
C71 0.033(2) 0.041(2) 0.039(2) -0.0054(19) -0.0070(18) -0.021(2)
C72 0.0276(19) 0.030(2) 0.0311(19) -0.0054(16) -0.0095(16) -0.0113(17)
C73 0.040(3) 0.059(3) 0.050(3) 0.004(2) -0.017(2) -0.024(3)
C74 0.044(3) 0.072(4) 0.092(5) 0.029(4) -0.034(3) -0.024(3)
C75 0.052(3) 0.068(4) 0.077(4) 0.014(3) -0.032(3) -0.033(3)
C76 0.047(3) 0.094(6) 0.072(4) -0.011(4) -0.013(3) -0.004(4)
C77 0.039(2) 0.030(2) 0.031(2) -0.0026(17) -0.0058(17) -0.0149(19)
C78 0.040(2) 0.038(2) 0.0216(18) -0.0035(16) -0.0036(16) -0.021(2)
C79 0.034(2) 0.034(2) 0.0275(19) 0.0012(16) -0.0061(16) -0.0155(19)
C80 0.045(2) 0.036(2) 0.029(2) -0.0054(18) -0.0023(18) -0.017(2)
C81 0.044(2) 0.038(2) 0.031(2) -0.0065(18) -0.0064(19) -0.019(2)
C82 0.036(2) 0.035(2) 0.030(2) -0.0009(17) -0.0070(17) -0.015(2)
C83 0.036(2) 0.033(2) 0.030(2) -0.0030(17) -0.0030(17) -0.0150(19)
C84 0.050(3) 0.043(3) 0.038(2) -0.005(2) -0.014(2) -0.020(2)
C85 0.055(3) 0.055(3) 0.065(3) -0.015(3) -0.025(3) -0.016(3)
C86 0.080(4) 0.053(3) 0.036(2) -0.008(2) -0.014(3) -0.032(3)
C87 0.068(4) 0.052(3) 0.054(3) -0.002(2) -0.018(3) -0.032(3)
C88 0.034(2) 0.035(2) 0.032(2) -0.0040(17) -0.0027(17) -0.0141(19)
C112 0.037(2) 0.042(3) 0.048(3) -0.007(2) -0.003(2) -0.017(2)
C111 0.051(3) 0.046(3) 0.066(3) 0.008(3) 0.002(3) -0.018(3)
C110 0.055(3) 0.043(3) 0.046(3) 0.003(2) -0.015(2) -0.011(3)
C109 0.039(2) 0.041(3) 0.046(3) 0.008(2) -0.017(2) -0.018(2)
C8 0.057(4) 0.072(5) 0.107(6) -0.017(4) 0.021(4) -0.012(4)
C9 0.058(4) 0.067(4) 0.089(5) -0.042(4) -0.018(3) -0.001(3)
C10 0.049(3) 0.061(4) 0.080(4) -0.015(3) -0.023(3) -0.004(3)
C114 0.0453(12) 0.0490(13) 0.0536(12) 0.0053(10) -0.0126(10) -0.0225(11)
O202 0.084(2) 0.097(3) 0.097(2) -0.025(2) -0.0047(18) -0.0348(19)
C206 0.084(2) 0.097(3) 0.097(2) -0.025(2) -0.0047(18) -0.0348(19)
C205 0.084(2) 0.097(3) 0.097(2) -0.025(2) -0.0047(18) -0.0348(19)
C208 0.084(2) 0.097(3) 0.097(2) -0.025(2) -0.0047(18) -0.0348(19)
C207 0.084(2) 0.097(3) 0.097(2) -0.025(2) -0.0047(18) -0.0348(19)
O206 0.112(3) 0.108(3) 0.097(2) -0.031(2) 0.016(2) -0.057(2)
C222 0.112(3) 0.108(3) 0.097(2) -0.031(2) 0.016(2) -0.057(2)
C224 0.112(3) 0.108(3) 0.097(2) -0.031(2) 0.016(2) -0.057(2)
C221 0.112(3) 0.108(3) 0.097(2) -0.031(2) 0.016(2) -0.057(2)
C223 0.112(3) 0.108(3) 0.097(2) -0.031(2) 0.016(2) -0.057(2)
O204 0.060(2) 0.078(3) 0.065(2) 0.012(2) -0.0122(19) -0.036(2)
C216 0.060(2) 0.078(3) 0.065(2) 0.012(2) -0.0122(19) -0.036(2)
C215 0.060(2) 0.078(3) 0.065(2) 0.012(2) -0.0122(19) -0.036(2)
C214 0.060(2) 0.078(3) 0.065(2) 0.012(2) -0.0122(19) -0.036(2)
C213 0.060(2) 0.078(3) 0.065(2) 0.012(2) -0.0122(19) -0.036(2)
O201 0.0667(18) 0.078(2) 0.0844(19) 0.0066(16) -0.0089(15) -0.0180(16)
C203 0.0667(18) 0.078(2) 0.0844(19) 0.0066(16) -0.0089(15) -0.0180(16)
C202 0.0667(18) 0.078(2) 0.0844(19) 0.0066(16) -0.0089(15) -0.0180(16)
C201 0.0667(18) 0.078(2) 0.0844(19) 0.0066(16) -0.0089(15) -0.0180(16)
C204 0.0667(18) 0.078(2) 0.0844(19) 0.0066(16) -0.0089(15) -0.0180(16)
O205 0.105(3) 0.079(2) 0.0776(19) 0.0057(16) -0.0080(17) -0.0492(19)
C217 0.105(3) 0.079(2) 0.0776(19) 0.0057(16) -0.0080(17) -0.0492(19)
C218 0.105(3) 0.079(2) 0.0776(19) 0.0057(16) -0.0080(17) -0.0492(19)
C219 0.105(3) 0.079(2) 0.0776(19) 0.0057(16) -0.0080(17) -0.0492(19)
C220 0.105(3) 0.079(2) 0.0776(19) 0.0057(16) -0.0080(17) -0.0492(19)
O203 0.060(2) 0.078(3) 0.065(2) 0.012(2) -0.0122(19) -0.036(2)
C210 0.060(2) 0.078(3) 0.065(2) 0.012(2) -0.0122(19) -0.036(2)
C212 0.060(2) 0.078(3) 0.065(2) 0.012(2) -0.0122(19) -0.036(2)
C209 0.060(2) 0.078(3) 0.065(2) 0.012(2) -0.0122(19) -0.036(2)
C211 0.060(2) 0.078(3) 0.065(2) 0.012(2) -0.0122(19) -0.036(2)

loop_
_atom_type_symbol
_atom_type_description
_atom_type_scat_dispersion_real
_atom_type_scat_dispersion_imag
_atom_type_scat_source
C C 0.0033 0.0016 'International Tables Vol C Tables 4.2.6.8 and 6.1.1.4'
H H 0.0000 0.0000 'International Tables Vol C Tables 4.2.6.8 and 6.1.1.4'
Na Na 0.0362 0.0249 'International Tables Vol C Tables 4.2.6.8 and 6.1.1.4'
O O 0.0106 0.0060 'International Tables Vol C Tables 4.2.6.8 and 6.1.1.4'

loop_
_geom_angle_atom_site_label_1
_geom_angle_atom_site_label_2
_geom_angle_atom_site_label_3
_geom_angle
O1 Na1 O2 54.55(9)
O1 Na1 O3 126.71(11)
O1 Na1 O7 78.78(10)
O2 Na1 O7 75.23(9)
O3 Na1 O2 73.08(10)
O3 Na1 O7 79.24(9)
O8 Na1 O1 95.58(11)
O8 Na1 O2 144.97(11)
O8 Na1 O3 128.05(12)
O8 Na1 O7 81.70(10)
O8 Na1 O101 103.28(13)
O101 Na1 O1 88.29(12)
O101 Na1 O2 94.45(12)
O101 Na1 O3 106.27(12)
O101 Na1 O7 166.60(12)
O2 Na2 O102 91.06(12)
O3 Na2 O2 84.35(11)
O3 Na2 O7 97.05(11)
O3 Na2 O102 132.47(13)
O6 Na2 O2 174.06(13)
O6 Na2 O3 98.82(11)
O6 Na2 O7 85.97(11)
O6 Na2 O102 83.10(12)
O7 Na2 O2 98.67(11)
O7 Na2 O102 130.32(12)
O5 Na3 O3 95.90(11)
O5 Na3 O103 113.73(12)
O103 Na3 O3 110.34(12)
O4 Na4 O3 80.93(10)
O4 Na4 O5 94.34(10)
O4 Na4 O6 145.52(11)
O4 Na4 O7 125.14(12)
O4 Na4 O104 103.47(13)
O5 Na4 O3 79.12(9)
O5 Na4 O6 56.10(9)
O5 Na4 O7 130.57(11)
O6 Na4 O3 76.56(9)
O7 Na4 O3 79.37(10)
O7 Na4 O6 75.81(9)
O104 Na4 O3 168.48(12)
O104 Na4 O5 89.86(12)
O104 Na4 O6 94.56(11)
O104 Na4 O7 105.85(12)
O1 Na5 O7 96.58(11)
O1 Na5 O105 118.00(14)
O105 Na5 O7 110.71(14)
O4 Na6 O8 107.62(12)
O4 Na6 O106 95.87(13)
O4 Na6 O107 121.73(14)
O8 Na6 O106 135.39(13)
O8 Na6 O107 106.34(14)
O107 Na6 O106 91.55(14)
Na5 O1 Na1 94.84(12)
C1 O1 Na1 121.6(2)
C1 O1 Na5 131.7(2)
Na2 O2 Na1 76.28(10)
C12 O2 Na1 132.8(2)
C12 O2 Na2 132.5(2)
Na1 O3 Na4 83.89(10)
Na2 O3 Na1 84.26(10)
Na2 O3 Na3 113.39(11)
Na2 O3 Na4 71.06(8)
Na3 O3 Na1 148.74(14)
Na3 O3 Na4 78.44(9)
C23 O3 Na1 96.9(2)
C23 O3 Na2 132.5(2)
C23 O3 Na3 89.6(2)
C23 O3 Na4 156.4(2)
Na6 O4 Na4 108.80(12)
C34 O4 Na4 112.5(2)
C34 O4 Na6 135.3(2)
Na3 O5 Na4 95.09(11)
C45 O5 Na3 131.9(2)
C45 O5 Na4 120.9(2)
Na2 O6 Na4 76.42(9)
C56 O6 Na2 132.3(2)
C56 O6 Na4 132.1(3)
Na2 O7 Na1 72.37(9)
Na2 O7 Na4 81.67(10)
Na2 O7 Na5 112.37(13)
Na4 O7 Na1 83.24(9)
Na5 O7 Na1 78.42(9)
Na5 O7 Na4 151.77(13)
C67 O7 Na1 155.6(2)
C67 O7 Na2 131.9(2)
C67 O7 Na4 96.9(2)
C67 O7 Na5 91.3(2)
Na6 O8 Na1 110.70(13)
C78 O8 Na1 110.3(2)
C78 O8 Na6 131.5(3)
C101 O101 Na1 122.1(3)
C104 O101 Na1 130.7(3)
C104 O101 C101 105.9(4)
O101 C101 H10A 110.4
O101 C101 H10B 110.4
O101 C101 C102 106.4(4)
H10A C101 H10B 108.6
C102 C101 H10A 110.4
C102 C101 H10B 110.4
C101 C102 H10C 111.0
C101 C102 H10D 111.0
C101 C102 C103 104.0(4)
H10C C102 H10D 109.0
C103 C102 H10C 111.0
C103 C102 H10D 111.0
C102 C103 H10E 110.9
C102 C103 H10F 110.9
H10E C103 H10F 108.9
C104 C103 C102 104.3(4)
C104 C103 H10E 110.9
C104 C103 H10F 110.9
O101 C104 C103 104.5(4)
O101 C104 H10G 110.9
O101 C104 H10H 110.9
C103 C104 H10G 110.9
C103 C104 H10H 110.9
H10G C104 H10H 108.9
C105 O102 Na2 122.6(3)
C105 O102 C108 106.2(4)
C108 O102 Na2 130.9(3)
O102 C105 H10I 111.3
O102 C105 H10J 111.3
O102 C105 C106 102.4(4)
H10I C105 H10J 109.2
C106 C105 H10I 111.3
C106 C105 H10J 111.3
C105 C106 H10K 110.6
C105 C106 H10L 110.6
C105 C106 C107 105.5(5)
H10K C106 H10L 108.8
C107 C106 H10K 110.6
C107 C106 H10L 110.6
C106 C107 H10M 111.1
C106 C107 H10N 111.1
H10M C107 H10N 109.1
C108 C107 C106 103.1(5)
C108 C107 H10M 111.1
C108 C107 H10N 111.1
O102 C108 C107 103.6(4)
O102 C108 H10O 111.0
O102 C108 H10P 111.0
C107 C108 H10O 111.0
C107 C108 H10P 111.0
H10O C108 H10P 109.0
C112 O103 Na3 117.0(3)
C112 O103 C109 109.3(3)
C109 O103 Na3 131.2(3)
C113 O104 Na4 125.6(3)
C113 O104 C117 108.4(4)
C117 O104 Na4 125.5(3)
O104 C113 C115 107.4(4)
O104 C113 C114 103.9(9)
C114 C113 C115 42.4(8)
C117 C116 C115 99.9(4)
C117 C116 C114 102.9(7)
C115 C116 C114 40.9(8)
O104 C117 C116 106.3(4)
C113 C115 C116 100.7(4)
C118 O105 Na5 125.8(3)
C118 O105 C121 107.9(4)
C121 O105 Na5 124.3(3)
O105 C118 H11A 110.5
O105 C118 H11B 110.5
O105 C118 C119 106.3(4)
H11A C118 H11B 108.7
C119 C118 H11A 110.5
C119 C118 H11B 110.5
C118 C119 H11C 110.6
C118 C119 H11D 110.6
H11C C119 H11D 108.8
C120 C119 C118 105.6(4)
C120 C119 H11C 110.6
C120 C119 H11D 110.6
C119 C120 H12A 111.4
C119 C120 H12B 111.4
H12A C120 H12B 109.2
C121 C120 C119 102.1(4)
C121 C120 H12A 111.4
C121 C120 H12B 111.4
O105 C121 C120 104.6(4)
O105 C121 H12C 110.8
O105 C121 H12D 110.8
C120 C121 H12C 110.8
C120 C121 H12D 110.8
H12C C121 H12D 108.9
C122 O106 Na6 136.1(3)
C122 O106 C125 106.0(4)
C125 O106 Na6 117.1(3)
O106 C122 H12E 110.8
O106 C122 H12F 110.8
O106 C122 C123 104.9(4)
H12E C122 H12F 108.8
C123 C122 H12E 110.8
C123 C122 H12F 110.8
C122 C123 H12G 111.0
C122 C123 H12H 111.0
C122 C123 C124 103.8(4)
H12G C123 H12H 109.0
C124 C123 H12G 111.0
C124 C123 H12H 111.0
C123 C124 H12I 110.9
C123 C124 H12J 110.9
H12I C124 H12J 108.9
C125 C124 C123 104.4(4)
C125 C124 H12I 110.9
C125 C124 H12J 110.9
O106 C125 C124 107.2(4)
O106 C125 H12K 110.3
O106 C125 H12L 110.3
C124 C125 H12K 110.3
C124 C125 H12L 110.3
H12K C125 H12L 108.5
C126 O107 Na6 123.2(3)
C129 O107 Na6 126.6(3)
C129 O107 C126 110.0(4)
O107 C126 H12M 110.5
O107 C126 H12N 110.5
O107 C126 C127 106.2(5)
H12M C126 H12N 108.7
C127 C126 H12M 110.5
C127 C126 H12N 110.5
C126 C127 H12O 111.5
C126 C127 H12P 111.5
C126 C127 C128 101.5(5)
H12O C127 H12P 109.3
C128 C127 H12O 111.5
C128 C127 H12P 111.5
C127 C128 H12Q 111.5
C127 C128 H12R 111.5
H12Q C128 H12R 109.3
C129 C128 C127 101.3(5)
C129 C128 H12Q 111.5
C129 C128 H12R 111.5
O107 C129 C128 105.4(5)
O107 C129 H12S 110.7
O107 C129 H12T 110.7
C128 C129 H12S 110.7
C128 C129 H12T 110.7
H12S C129 H12T 108.8
O1 C1 C6 120.3(4)
O1 C1 C2 120.3(4)
C6 C1 C2 119.3(4)
C1 C6 C11 120.2(4)
C5 C6 C1 119.1(4)
C5 C6 C11 120.7(4)
C6 C5 H5 118.6
C6 C5 C4 122.7(4)
C4 C5 H5 118.6
C5 C4 C7 120.9(4)
C3 C4 C5 116.8(4)
C3 C4 C7 122.3(4)
C4 C3 H3 118.3
C4 C3 C2 123.4(4)
C2 C3 H3 118.3
C1 C2 C88 121.3(4)
C3 C2 C1 118.4(4)
C3 C2 C88 120.1(4)
C4 C7 C8 112.5(5)
C9 C7 C4 110.2(4)
C9 C7 C8 108.2(5)
C9 C7 C10 108.0(5)
C10 C7 C4 110.8(4)
C10 C7 C8 107.0(5)
C6 C11 H11E 108.3
C6 C11 H11F 108.3
H11E C11 H11F 107.4
C13 C11 C6 115.9(3)
C13 C11 H11E 108.3
C13 C11 H11F 108.3
O2 C12 C17 118.9(4)
O2 C12 C13 120.6(4)
C13 C12 C17 120.5(4)
C12 C17 C22 121.7(4)
C16 C17 C12 118.1(4)
C16 C17 C22 120.1(4)
C17 C16 H16 118.1
C15 C16 C17 123.7(4)
C15 C16 H16 118.1
C16 C15 C14 116.1(4)
C16 C15 C18 123.4(4)
C14 C15 C18 120.5(4)
C15 C14 H14 118.6
C13 C14 C15 122.8(4)
C13 C14 H14 118.6
C12 C13 C11 121.0(4)
C14 C13 C11 120.2(4)
C14 C13 C12 118.7(4)
C15 C18 C19 112.5(4)
C15 C18 C21 109.3(4)
C19 C18 C21 106.1(5)
C20 C18 C15 110.7(4)
C20 C18 C19 108.6(5)
C20 C18 C21 109.6(5)
C18 C19 H19A 109.5
C18 C19 H19B 109.5
C18 C19 H19C 109.5
H19A C19 H19B 109.5
H19A C19 H19C 109.5
H19B C19 H19C 109.5
C18 C20 H20A 109.5
C18 C20 H20B 109.5
C18 C20 H20C 109.5
H20A C20 H20B 109.5
H20A C20 H20C 109.5
H20B C20 H20C 109.5
C18 C21 H21A 109.5
C18 C21 H21B 109.5
C18 C21 H21C 109.5
H21A C21 H21B 109.5
H21A C21 H21C 109.5
H21B C21 H21C 109.5
C17 C22 H22A 109.0
C17 C22 H22B 109.0
C17 C22 C28 112.9(3)
H22A C22 H22B 107.8
C28 C22 H22A 109.0
C28 C22 H22B 109.0
O3 C23 C24 120.0(4)
O3 C23 C28 123.2(3)
C28 C23 C24 116.8(3)
C23 C24 C33 119.9(3)
C25 C24 C23 119.9(4)
C25 C24 C33 120.2(3)
C24 C25 H25 118.2
C24 C25 C26 123.6(4)
C26 C25 H25 118.2
C25 C26 C29 120.0(3)
C27 C26 C25 115.6(4)
C27 C26 C29 124.4(4)
C26 C27 H27 118.3
C26 C27 C28 123.4(4)
C28 C27 H27 118.3
C23 C28 C22 122.7(3)
C27 C28 C22 116.8(4)
C27 C28 C23 120.6(3)
C26 C29 C30 109.9(3)
C26 C29 C31 111.7(3)
C26 C29 C32 109.6(4)
C31 C29 C30 108.1(4)
C31 C29 C32 108.9(4)
C32 C29 C30 108.5(4)
C29 C30 H30A 109.5
C29 C30 H30B 109.5
C29 C30 H30C 109.5
H30A C30 H30B 109.5
H30A C30 H30C 109.5
H30B C30 H30C 109.5
C29 C31 H31A 109.5
C29 C31 H31B 109.5
C29 C31 H31C 109.5
H31A C31 H31B 109.5
H31A C31 H31C 109.5
H31B C31 H31C 109.5
C29 C32 H32A 109.5
C29 C32 H32B 109.5
C29 C32 H32C 109.5
H32A C32 H32B 109.5
H32A C32 H32C 109.5
H32B C32 H32C 109.5
C24 C33 H33A 109.4
C24 C33 H33B 109.4
H33A C33 H33B 108.0
C39 C33 C24 111.4(3)
C39 C33 H33A 109.4
C39 C33 H33B 109.4
O4 C34 C35 121.1(3)
O4 C34 C39 122.4(4)
C39 C34 C35 116.4(3)
C34 C35 C44 119.1(3)
C36 C35 C34 120.6(4)
C36 C35 C44 120.3(3)
C35 C36 H36 118.6
C35 C36 C37 122.7(4)
C37 C36 H36 118.6
C36 C37 C40 120.9(3)
C38 C37 C36 116.2(3)
C38 C37 C40 122.9(3)
C37 C38 H38 118.5
C37 C38 C39 123.0(4)
C39 C38 H38 118.5
C34 C39 C33 120.4(3)
C38 C39 C33 118.6(4)
C38 C39 C34 120.8(3)
C37 C40 C43 111.7(3)
C41 C40 C37 108.9(3)
C41 C40 C43 108.2(3)
C42 C40 C37 110.8(3)
C42 C40 C41 109.4(3)
C42 C40 C43 107.8(4)
C40 C41 H41A 109.5
C40 C41 H41B 109.5
C40 C41 H41C 109.5
H41A C41 H41B 109.5
H41A C41 H41C 109.5
H41B C41 H41C 109.5
C40 C42 H42A 109.5
C40 C42 H42B 109.5
C40 C42 H42C 109.5
H42A C42 H42B 109.5
H42A C42 H42C 109.5
H42B C42 H42C 109.5
C40 C43 H43A 109.5
C40 C43 H43B 109.5
C40 C43 H43C 109.5
H43A C43 H43B 109.5
H43A C43 H43C 109.5
H43B C43 H43C 109.5
C35 C44 H44A 108.1
C35 C44 H44B 108.1
C35 C44 C50 116.8(3)
H44A C44 H44B 107.3
C50 C44 H44A 108.1
C50 C44 H44B 108.1
O5 C45 C46 120.0(3)
O5 C45 C50 120.3(3)
C50 C45 C46 119.7(4)
C45 C46 C55 120.5(3)
C47 C46 C45 119.5(4)
C47 C46 C55 119.9(3)
C46 C47 H47 119.0
C48 C47 C46 122.1(4)
C48 C47 H47 119.0
C47 C48 C49 116.9(4)
C47 C48 C51 123.1(3)
C49 C48 C51 119.9(4)
C48 C49 H49 118.5
C50 C49 C48 123.0(4)
C50 C49 H49 118.5
C45 C50 C44 121.3(3)
C49 C50 C44 119.7(4)
C49 C50 C45 118.8(4)
C48 C51 C52 109.8(4)
C48 C51 C53 110.2(3)
C48 C51 C54 111.8(4)
C52 C51 C53 108.9(4)
C52 C51 C54 108.4(4)
C54 C51 C53 107.7(4)
C51 C52 H52A 109.5
C51 C52 H52B 109.5
C51 C52 H52C 109.5
H52A C52 H52B 109.5
H52A C52 H52C 109.5
H52B C52 H52C 109.5
C51 C53 H53A 109.5
C51 C53 H53B 109.5
C51 C53 H53C 109.5
H53A C53 H53B 109.5
H53A C53 H53C 109.5
H53B C53 H53C 109.5
C51 C54 H54A 109.5
C51 C54 H54B 109.5
C51 C54 H54C 109.5
H54A C54 H54B 109.5
H54A C54 H54C 109.5
H54B C54 H54C 109.5
C46 C55 H55A 108.3
C46 C55 H55B 108.3
H55A C55 H55B 107.4
C61 C55 C46 115.9(3)
C61 C55 H55A 108.3
C61 C55 H55B 108.3
O6 C56 C57 119.2(3)
O6 C56 C61 121.1(3)
C61 C56 C57 119.7(3)
C56 C57 C66 121.5(3)
C58 C57 C56 118.7(3)
C58 C57 C66 119.8(3)
C57 C58 H58 118.4
C57 C58 C59 123.2(4)
C59 C58 H58 118.4
C58 C59 C62 120.0(3)
C60 C59 C58 116.6(3)
C60 C59 C62 123.3(4)
C59 C60 H60 118.8
C59 C60 C61 122.5(4)
C61 C60 H60 118.8
C56 C61 C55 121.2(3)
C60 C61 C55 119.5(3)
C60 C61 C56 119.4(3)
C63 C62 C59 108.2(4)
C64 C62 C59 110.0(3)
C64 C62 C63 109.6(4)
C65 C62 C59 112.6(3)
C65 C62 C63 108.3(4)
C65 C62 C64 108.1(4)
C62 C63 H63A 109.5
C62 C63 H63B 109.5
C62 C63 H63C 109.5
H63A C63 H63B 109.5
H63A C63 H63C 109.5
H63B C63 H63C 109.5
C62 C64 H64A 109.5
C62 C64 H64B 109.5
C62 C64 H64C 109.5
H64A C64 H64B 109.5
H64A C64 H64C 109.5
H64B C64 H64C 109.5
C62 C65 H65A 109.5
C62 C65 H65B 109.5
C62 C65 H65C 109.5
H65A C65 H65B 109.5
H65A C65 H65C 109.5
H65B C65 H65C 109.5
C57 C66 H66A 109.0
C57 C66 H66B 109.0
H66A C66 H66B 107.8
C72 C66 C57 113.0(3)
C72 C66 H66A 109.0
C72 C66 H66B 109.0
O7 C67 C68 121.1(3)
O7 C67 C72 122.6(4)
C68 C67 C72 116.3(4)
C67 C68 C77 118.8(4)
C69 C68 C67 121.1(4)
C69 C68 C77 120.1(4)
C68 C69 H69 118.6
C68 C69 C70 122.8(4)
C70 C69 H69 118.6
C69 C70 C73 124.5(4)
C71 C70 C69 115.7(4)
C71 C70 C73 119.8(4)
C70 C71 H71 118.0
C70 C71 C72 123.9(4)
C72 C71 H71 118.0
C67 C72 C66 123.0(3)
C71 C72 C66 116.9(4)
C71 C72 C67 120.1(4)
C70 C73 C76 109.9(4)
C74 C73 C70 113.4(4)
C74 C73 C76 105.9(5)
C75 C73 C70 110.0(4)
C75 C73 C74 110.1(5)
C75 C73 C76 107.4(5)
C73 C74 H74A 109.5
C73 C74 H74B 109.5
C73 C74 H74C 109.5
H74A C74 H74B 109.5
H74A C74 H74C 109.5
H74B C74 H74C 109.5
C73 C75 H75A 109.5
C73 C75 H75B 109.5
C73 C75 H75C 109.5
H75A C75 H75B 109.5
H75A C75 H75C 109.5
H75B C75 H75C 109.5
C73 C76 H76A 109.5
C73 C76 H76B 109.5
C73 C76 H76C 109.5
H76A C76 H76B 109.5
H76A C76 H76C 109.5
H76B C76 H76C 109.5
C68 C77 H77A 109.2
C68 C77 H77B 109.2
C68 C77 C83 112.3(3)
H77A C77 H77B 107.9
C83 C77 H77A 109.2
C83 C77 H77B 109.2
O8 C78 C79 121.7(4)
O8 C78 C83 121.8(4)
C83 C78 C79 116.5(3)
C78 C79 C88 119.0(3)
C80 C79 C78 120.3(4)
C80 C79 C88 120.7(4)
C79 C80 H80 118.3
C79 C80 C81 123.4(4)
C81 C80 H80 118.3
C80 C81 C84 120.8(4)
C82 C81 C80 116.2(4)
C82 C81 C84 123.0(4)
C81 C82 H82 118.8
C81 C82 C83 122.5(4)
C83 C82 H82 118.8
C78 C83 C77 120.7(4)
C82 C83 C77 118.3(4)
C82 C83 C78 120.9(4)
C81 C84 C86 108.8(4)
C85 C84 C81 111.9(4)
C85 C84 C86 106.8(5)
C87 C84 C81 110.6(4)
C87 C84 C85 109.1(4)
C87 C84 C86 109.4(4)
C84 C85 H85A 109.5
C84 C85 H85B 109.5
C84 C85 H85C 109.5
H85A C85 H85B 109.5
H85A C85 H85C 109.5
H85B C85 H85C 109.5
C84 C86 H86A 109.5
C84 C86 H86B 109.5
C84 C86 H86C 109.5
H86A C86 H86B 109.5
H86A C86 H86C 109.5
H86B C86 H86C 109.5
C84 C87 H87A 109.5
C84 C87 H87B 109.5
C84 C87 H87C 109.5
H87A C87 H87B 109.5
H87A C87 H87C 109.5
H87B C87 H87C 109.5
C2 C88 H88A 108.1
C2 C88 H88B 108.1
C79 C88 C2 116.9(3)
C79 C88 H88A 108.1
C79 C88 H88B 108.1
H88A C88 H88B 107.3
O103 C112 H11G 110.3
O103 C112 H11H 110.3
O103 C112 C111 107.2(4)
H11G C112 H11H 108.5
C111 C112 H11G 110.3
C111 C112 H11H 110.3
C112 C111 H11I 111.3
C112 C111 H11J 111.3
C112 C111 C110 102.2(4)
H11I C111 H11J 109.2
C110 C111 H11I 111.3
C110 C111 H11J 111.3
C111 C110 H11K 111.4
C111 C110 H11L 111.4
C111 C110 C109 101.9(4)
H11K C110 H11L 109.2
C109 C110 H11K 111.4
C109 C110 H11L 111.4
O103 C109 C110 103.1(4)
O103 C109 H10Q 111.1
O103 C109 H10R 111.1
C110 C109 H10Q 111.1
C110 C109 H10R 111.1
H10Q C109 H10R 109.1
C7 C8 H8A 109.5
C7 C8 H8B 109.5
C7 C8 H8C 109.5
C7 C9 H9A 109.5
C7 C9 H9B 109.5
C7 C9 H9C 109.5
C7 C10 H10S 109.5
C7 C10 H10T 109.5
C7 C10 H10U 109.5
C113 C114 C116 103.3(11)
C205 O202 C208 105.8(6)
H20N C206 H20O 109.0
C205 C206 H20N 111.0
C205 C206 H20O 111.0
C207 C206 H20N 111.0
C207 C206 H20O 111.0
C207 C206 C205 103.9(6)
O202 C205 C206 105.9(7)
O202 C205 H205 127.1
C206 C205 H205 127.1
O202 C208 H20P 110.0
O202 C208 H20Q 110.0
O202 C208 C207 108.4(7)
H20P C208 H20Q 108.4
C207 C208 H20P 110.0
C207 C208 H20Q 110.0
C206 C207 H20R 111.1
C206 C207 H20S 111.1
C208 C207 C206 103.2(7)
C208 C207 H20R 111.1
C208 C207 H20S 111.1
H20R C207 H20S 109.1
C221 O206 C224 106.6(7)
H22C C222 H22D 109.1
C221 C222 H22C 111.1
C221 C222 H22D 111.1
C223 C222 H22C 111.1
C223 C222 H22D 111.1
C223 C222 C221 103.2(7)
O206 C224 H22E 110.1
O206 C224 H22F 110.1
O206 C224 C223 108.0(7)
H22E C224 H22F 108.4
C223 C224 H22E 110.1
C223 C224 H22F 110.1
O206 C221 C222 106.0(7)
O206 C221 H22G 110.5
O206 C221 H22H 110.5
C222 C221 H22G 110.5
C222 C221 H22H 110.5
H22G C221 H22H 108.7
C222 C223 C224 104.5(7)
C222 C223 H22I 110.9
C222 C223 H22J 110.9
C224 C223 H22I 110.9
C224 C223 H22J 110.9
H22I C223 H22J 108.9
C216 O204 C213 109.9(9)
O204 C216 H21D 110.5
O204 C216 H21E 110.5
O204 C216 C215 106.3(9)
H21D C216 H21E 108.7
C215 C216 H21D 110.5
C215 C216 H21E 110.5
C216 C215 H21F 111.5
C216 C215 H21G 111.5
C216 C215 C214 101.4(10)
H21F C215 H21G 109.3
C214 C215 H21F 111.5
C214 C215 H21G 111.5
C215 C214 H21H 111.6
C215 C214 H21I 111.6
H21H C214 H21I 109.4
C213 C214 C215 100.7(10)
C213 C214 H21H 111.6
C213 C214 H21I 111.6
O204 C213 C214 105.8(10)
O204 C213 H21J 110.6
O204 C213 H21K 110.6
C214 C213 H21J 110.6
C214 C213 H21K 110.6
H21J C213 H21K 108.7
C204 O201 C201 110.0(5)
H20D C203 H20E 108.6
C202 C203 H20D 110.3
C202 C203 H20E 110.3
C204 C203 H20D 110.3
C204 C203 H20E 110.3
C204 C203 C202 106.9(6)
C203 C202 H20F 111.4
C203 C202 H20G 111.4
C203 C202 C201 101.9(6)
H20F C202 H20G 109.3
C201 C202 H20F 111.4
C201 C202 H20G 111.4
O201 C201 C202 103.8(6)
O201 C201 H20H 111.0
O201 C201 H20I 111.0
C202 C201 H20H 111.0
C202 C201 H20I 111.0
H20H C201 H20I 109.0
O201 C204 C203 106.9(6)
O201 C204 H20J 110.3
O201 C204 H20K 110.3
C203 C204 H20J 110.3
C203 C204 H20K 110.3
H20J C204 H20K 108.6
C220 O205 C217 104.8(6)
O205 C217 H21L 110.7
O205 C217 H21M 110.7
O205 C217 C218 105.2(6)
H21L C217 H21M 108.8
C218 C217 H21L 110.7
C218 C217 H21M 110.7
C217 C218 H21N 110.2
C217 C218 H21O 110.2
C217 C218 C219 107.5(6)
H21N C218 H21O 108.5
C219 C218 H21N 110.2
C219 C218 H21O 110.2
C218 C219 H21P 111.7
C218 C219 H21Q 111.7
H21P C219 H21Q 109.5
C220 C219 C218 100.1(7)
C220 C219 H21P 111.7
C220 C219 H21Q 111.7
O205 C220 C219 107.3(6)
O205 C220 H22K 110.3
O205 C220 H22L 110.3
C219 C220 H22K 110.3
C219 C220 H22L 110.3
H22K C220 H22L 108.5
C212 O203 C209 105.2(9)
H21R C210 H21S 109.1
C209 C210 H21R 111.1
C209 C210 H21S 111.1
C209 C210 C211 103.1(10)
C211 C210 H21R 111.1
C211 C210 H21S 111.1
O203 C212 H21T 110.6
O203 C212 H21U 110.6
O203 C212 C211 105.5(10)
H21T C212 H21U 108.8
C211 C212 H21T 110.6
C211 C212 H21U 110.6
O203 C209 C210 109.5(9)
O203 C209 H20L 109.8
O203 C209 H20M 109.8
C210 C209 H20L 109.8
C210 C209 H20M 109.8
H20L C209 H20M 108.2
C210 C211 H21V 111.3
C210 C211 H21W 111.3
C212 C211 C210 102.1(10)
C212 C211 H21V 111.3
C212 C211 H21W 111.3
H21V C211 H21W 109.2

loop_
_geom_bond_atom_site_label_1
_geom_bond_atom_site_label_2
_geom_bond_distance
Na1 O1 2.407(3)
Na1 O2 2.788(3)
Na1 O3 2.423(3)
Na1 O7 2.985(3)
Na1 O8 2.296(3)
Na1 O101 2.377(4)
Na2 O2 2.326(3)
Na2 O3 2.316(3)
Na2 O6 2.315(3)
Na2 O7 2.324(3)
Na2 O102 2.338(3)
Na3 O3 2.409(3)
Na3 O5 2.234(3)
Na3 O103 2.270(3)
Na4 O3 2.967(3)
Na4 O4 2.294(3)
Na4 O5 2.407(3)
Na4 O6 2.698(3)
Na4 O7 2.439(3)
Na4 O104 2.364(4)
Na5 O1 2.241(3)
Na5 O7 2.380(3)
Na5 O105 2.264(4)
Na6 O4 2.203(3)
Na6 O8 2.237(3)
Na6 O106 2.353(4)
Na6 O107 2.295(4)
O1 C1 1.353(5)
O2 C12 1.365(5)
O3 C23 1.329(5)
O4 C34 1.314(5)
O5 C45 1.358(5)
O6 C56 1.354(4)
O7 C67 1.337(5)
O8 C78 1.321(5)
O101 C101 1.443(6)
O101 C104 1.424(5)
C101 H10A 0.9900
C101 H10B 0.9900
C101 C102 1.517(6)
C102 H10C 0.9900
C102 H10D 0.9900
C102 C103 1.528(7)
C103 H10E 0.9900
C103 H10F 0.9900
C103 C104 1.503(7)
C104 H10G 0.9900
C104 H10H 0.9900
O102 C105 1.424(6)
O102 C108 1.432(5)
C105 H10I 0.9900
C105 H10J 0.9900
C105 C106 1.520(7)
C106 H10K 0.9900
C106 H10L 0.9900
C106 C107 1.534(8)
C107 H10M 0.9900
C107 H10N 0.9900
C107 C108 1.478(7)
C108 H10O 0.9900
C108 H10P 0.9900
O103 C112 1.426(5)
O103 C109 1.444(5)
O104 C113 1.429(5)
O104 C117 1.452(5)
C113 C115 1.538(7)
C113 C114 1.473(15)
C116 C117 1.521(6)
C116 C115 1.557(7)
C116 C114 1.57(2)
O105 C118 1.430(6)
O105 C121 1.441(6)
C118 H11A 0.9900
C118 H11B 0.9900
C118 C119 1.521(6)
C119 H11C 0.9900
C119 H11D 0.9900
C119 C120 1.510(7)
C120 H12A 0.9900
C120 H12B 0.9900
C120 C121 1.507(6)
C121 H12C 0.9900
C121 H12D 0.9900
O106 C122 1.427(5)
O106 C125 1.432(6)
C122 H12E 0.9900
C122 H12F 0.9900
C122 C123 1.526(6)
C123 H12G 0.9900
C123 H12H 0.9900
C123 C124 1.535(7)
C124 H12I 0.9900
C124 H12J 0.9900
C124 C125 1.507(7)
C125 H12K 0.9900
C125 H12L 0.9900
O107 C126 1.456(6)
O107 C129 1.416(6)
C126 H12M 0.9900
C126 H12N 0.9900
C126 C127 1.502(7)
C127 H12O 0.9900
C127 H12P 0.9900
C127 C128 1.538(8)
C128 H12Q 0.9900
C128 H12R 0.9900
C128 C129 1.533(7)
C129 H12S 0.9900
C129 H12T 0.9900
C1 C6 1.403(6)
C1 C2 1.404(6)
C6 C5 1.383(6)
C6 C11 1.515(6)
C5 H5 0.9500
C5 C4 1.390(7)
C4 C3 1.367(7)
C4 C7 1.541(6)
C3 H3 0.9500
C3 C2 1.394(6)
C2 C88 1.524(6)
C7 C8 1.546(8)
C7 C9 1.514(7)
C7 C10 1.540(7)
C11 H11E 0.9900
C11 H11F 0.9900
C11 C13 1.514(6)
C12 C17 1.409(6)
C12 C13 1.399(6)
C17 C16 1.391(6)
C17 C22 1.512(6)
C16 H16 0.9500
C16 C15 1.385(6)
C15 C14 1.410(6)
C15 C18 1.530(7)
C14 H14 0.9500
C14 C13 1.389(6)
C18 C19 1.530(7)
C18 C20 1.509(7)
C18 C21 1.552(8)
C19 H19A 0.9800
C19 H19B 0.9800
C19 H19C 0.9800
C20 H20A 0.9800
C20 H20B 0.9800
C20 H20C 0.9800
C21 H21A 0.9800
C21 H21B 0.9800
C21 H21C 0.9800
C22 H22A 0.9900
C22 H22B 0.9900
C22 C28 1.515(5)
C23 C24 1.438(5)
C23 C28 1.413(6)
C24 C25 1.390(5)
C24 C33 1.508(6)
C25 H25 0.9500
C25 C26 1.401(6)
C26 C27 1.389(5)
C26 C29 1.519(6)
C27 H27 0.9500
C27 C28 1.399(5)
C29 C30 1.534(6)
C29 C31 1.528(6)
C29 C32 1.534(6)
C30 H30A 0.9800
C30 H30B 0.9800
C30 H30C 0.9800
C31 H31A 0.9800
C31 H31B 0.9800
C31 H31C 0.9800
C32 H32A 0.9800
C32 H32B 0.9800
C32 H32C 0.9800
C33 H33A 0.9900
C33 H33B 0.9900
C33 C39 1.506(5)
C34 C35 1.428(6)
C34 C39 1.417(5)
C35 C36 1.393(5)
C35 C44 1.509(5)
C36 H36 0.9500
C36 C37 1.399(6)
C37 C38 1.390(6)
C37 C40 1.538(5)
C38 H38 0.9500
C38 C39 1.392(5)
C40 C41 1.535(5)
C40 C42 1.523(5)
C40 C43 1.540(6)
C41 H41A 0.9800
C41 H41B 0.9800
C41 H41C 0.9800
C42 H42A 0.9800
C42 H42B 0.9800
C42 H42C 0.9800
C43 H43A 0.9800
C43 H43B 0.9800
C43 H43C 0.9800
C44 H44A 0.9900
C44 H44B 0.9900
C44 C50 1.515(5)
C45 C46 1.401(5)
C45 C50 1.395(6)
C46 C47 1.398(6)
C46 C55 1.526(5)
C47 H47 0.9500
C47 C48 1.384(6)
C48 C49 1.397(5)
C48 C51 1.527(6)
C49 H49 0.9500
C49 C50 1.390(6)
C51 C52 1.529(6)
C51 C53 1.532(6)
C51 C54 1.529(6)
C52 H52A 0.9800
C52 H52B 0.9800
C52 H52C 0.9800
C53 H53A 0.9800
C53 H53B 0.9800
C53 H53C 0.9800
C54 H54A 0.9800
C54 H54B 0.9800
C54 H54C 0.9800
C55 H55A 0.9900
C55 H55B 0.9900
C55 C61 1.518(5)
C56 C57 1.407(5)
C56 C61 1.399(5)
C57 C58 1.388(5)
C57 C66 1.512(5)
C58 H58 0.9500
C58 C59 1.393(6)
C59 C60 1.393(5)
C59 C62 1.535(5)
C60 H60 0.9500
C60 C61 1.393(5)
C62 C63 1.529(7)
C62 C64 1.522(6)
C62 C65 1.517(6)
C63 H63A 0.9800
C63 H63B 0.9800
C63 H63C 0.9800
C64 H64A 0.9800
C64 H64B 0.9800
C64 H64C 0.9800
C65 H65A 0.9800
C65 H65B 0.9800
C65 H65C 0.9800
C66 H66A 0.9900
C66 H66B 0.9900
C66 C72 1.506(6)
C67 C68 1.417(6)
C67 C72 1.421(5)
C68 C69 1.397(6)
C68 C77 1.518(6)
C69 H69 0.9500
C69 C70 1.397(6)
C70 C71 1.380(6)
C70 C73 1.531(6)
C71 H71 0.9500
C71 C72 1.401(6)
C73 C74 1.510(7)
C73 C75 1.499(7)
C73 C76 1.551(8)
C74 H74A 0.9800
C74 H74B 0.9800
C74 H74C 0.9800
C75 H75A 0.9800
C75 H75B 0.9800
C75 H75C 0.9800
C76 H76A 0.9800
C76 H76B 0.9800
C76 H76C 0.9800
C77 H77A 0.9900
C77 H77B 0.9900
C77 C83 1.524(6)
C78 C79 1.437(6)
C78 C83 1.412(6)
C79 C80 1.380(6)
C79 C88 1.507(6)
C80 H80 0.9500
C80 C81 1.403(7)
C81 C82 1.391(6)
C81 C84 1.530(6)
C82 H82 0.9500
C82 C83 1.406(6)
C84 C85 1.528(7)
C84 C86 1.542(7)
C84 C87 1.510(7)
C85 H85A 0.9800
C85 H85B 0.9800
C85 H85C 0.9800
C86 H86A 0.9800
C86 H86B 0.9800
C86 H86C 0.9800
C87 H87A 0.9800
C87 H87B 0.9800
C87 H87C 0.9800
C88 H88A 0.9900
C88 H88B 0.9900
C112 H11G 0.9900
C112 H11H 0.9900
C112 C111 1.498(7)
C111 H11I 0.9900
C111 H11J 0.9900
C111 C110 1.505(7)
C110 H11K 0.9900
C110 H11L 0.9900
C110 C109 1.518(7)
C109 H10Q 0.9900
C109 H10R 0.9900
C8 H8A 0.9800
C8 H8B 0.9800
C8 H8C 0.9800
C9 H9A 0.9800
C9 H9B 0.9800
C9 H9C 0.9800
C10 H10S 0.9800
C10 H10T 0.9800
C10 H10U 0.9800
O202 C205 1.381(8)
O202 C208 1.424(9)
C206 H20N 0.9900
C206 H20O 0.9900
C206 C205 1.548(10)
C206 C207 1.527(10)
C205 H205 0.9500
C208 H20P 0.9900
C208 H20Q 0.9900
C208 C207 1.460(10)
C207 H20R 0.9900
C207 H20S 0.9900
O206 C224 1.417(10)
O206 C221 1.403(9)
C222 H22C 0.9900
C222 H22D 0.9900
C222 C221 1.512(10)
C222 C223 1.491(11)
C224 H22E 0.9900
C224 H22F 0.9900
C224 C223 1.515(10)
C221 H22G 0.9900
C221 H22H 0.9900
C223 H22I 0.9900
C223 H22J 0.9900
O204 C216 1.408(12)
O204 C213 1.414(13)
C216 H21D 0.9900
C216 H21E 0.9900
C216 C215 1.504(13)
C215 H21F 0.9900
C215 H21G 0.9900
C215 C214 1.514(14)
C214 H21H 0.9900
C214 H21I 0.9900
C214 C213 1.512(14)
C213 H21J 0.9900
C213 H21K 0.9900
O201 C201 1.447(8)
O201 C204 1.429(8)
C203 H20D 0.9900
C203 H20E 0.9900
C203 C202 1.497(9)
C203 C204 1.467(9)
C202 H20F 0.9900
C202 H20G 0.9900
C202 C201 1.536(9)
C201 H20H 0.9900
C201 H20I 0.9900
C204 H20J 0.9900
C204 H20K 0.9900
O205 C217 1.452(8)
O205 C220 1.401(8)
C217 H21L 0.9900
C217 H21M 0.9900
C217 C218 1.472(10)
C218 H21N 0.9900
C218 H21O 0.9900
C218 C219 1.533(9)
C219 H21P 0.9900
C219 H21Q 0.9900
C219 C220 1.488(10)
C220 H22K 0.9900
C220 H22L 0.9900
O203 C212 1.432(12)
O203 C209 1.438(13)
C210 H21R 0.9900
C210 H21S 0.9900
C210 C209 1.506(14)
C210 C211 1.529(14)
C212 H21T 0.9900
C212 H21U 0.9900
C212 C211 1.506(14)
C209 H20L 0.9900
C209 H20M 0.9900
C211 H21V 0.9900
C211 H21W 0.9900

loop_
_geom_torsion_atom_site_label_1
_geom_torsion_atom_site_label_2
_geom_torsion_atom_site_label_3
_geom_torsion_atom_site_label_4
_geom_torsion
Na1 O1 C1 C6 119.4(3)
Na1 O1 C1 C2 -58.8(4)
Na1 O2 C12 C17 81.9(4)
Na1 O2 C12 C13 -99.2(4)
Na1 O3 C23 C24 72.0(3)
Na1 O3 C23 C28 -109.7(3)
Na1 O7 C67 C68 -13.2(8)
Na1 O7 C67 C72 166.7(4)
Na1 O8 C78 C79 -72.3(4)
Na1 O8 C78 C83 105.5(4)
Na1 O101 C101 C102 159.6(3)
Na1 O101 C104 C103 -153.2(3)
Na2 O2 C12 C17 -32.4(5)
Na2 O2 C12 C13 146.5(3)
Na2 O3 C23 C24 160.5(3)
Na2 O3 C23 C28 -21.2(5)
Na2 O6 C56 C57 -31.7(5)
Na2 O6 C56 C61 147.6(3)
Na2 O7 C67 C68 160.6(3)
Na2 O7 C67 C72 -19.5(5)
Na2 O102 C105 C106 134.6(4)
Na2 O102 C108 C107 -128.1(4)
Na3 O3 C23 C24 -77.3(3)
Na3 O3 C23 C28 100.9(3)
Na3 O5 C45 C46 -110.0(3)
Na3 O5 C45 C50 71.4(5)
Na3 O103 C112 C111 163.7(3)
Na3 O103 C109 C110 175.2(3)
Na4 O3 C23 C24 -18.5(8)
Na4 O3 C23 C28 159.8(4)
Na4 O4 C34 C35 -71.0(4)
Na4 O4 C34 C39 104.8(3)
Na4 O5 C45 C46 117.5(3)
Na4 O5 C45 C50 -61.1(4)
Na4 O6 C56 C57 81.5(4)
Na4 O6 C56 C61 -99.2(4)
Na4 O7 C67 C68 75.6(4)
Na4 O7 C67 C72 -104.4(3)
Na4 O104 C113 C115 165.8(3)
Na4 O104 C113 C114 -150.2(8)
Na4 O104 C117 C116 167.4(3)
Na5 O1 C1 C6 -107.6(4)
Na5 O1 C1 C2 74.3(5)
Na5 O7 C67 C68 -77.3(4)
Na5 O7 C67 C72 102.6(3)
Na5 O105 C118 C119 -177.6(4)
Na5 O105 C121 C120 160.9(4)
Na6 O4 C34 C35 132.8(3)
Na6 O4 C34 C39 -51.4(5)
Na6 O8 C78 C79 141.7(3)
Na6 O8 C78 C83 -40.5(5)
Na6 O106 C122 C123 152.2(3)
Na6 O106 C125 C124 -155.0(3)
Na6 O107 C126 C127 165.3(4)
Na6 O107 C129 C128 169.5(4)
O1 Na1 O2 Na2 -125.05(13)
O1 Na1 O2 C12 98.7(3)
O1 Na1 O3 Na2 -32.95(17)
O1 Na1 O3 Na3 -160.1(2)
O1 Na1 O3 Na4 -104.45(14)
O1 Na1 O3 C23 99.3(2)
O1 Na1 O7 Na2 95.39(10)
O1 Na1 O7 Na4 178.76(11)
O1 Na1 O7 Na5 -22.82(10)
O1 Na1 O7 C67 -89.5(6)
O1 Na1 O8 Na6 169.77(13)
O1 Na1 O8 C78 16.3(3)
O1 Na1 O101 C101 -65.0(3)
O1 Na1 O101 C104 129.8(4)
O1 Na5 O7 Na1 24.29(10)
O1 Na5 O7 Na2 -40.97(14)
O1 Na5 O7 Na4 74.8(3)
O1 Na5 O7 C67 -178.0(2)
O1 Na5 O105 C118 25.8(5)
O1 Na5 O105 C121 -172.3(4)
O1 C1 C6 C5 -174.9(4)
O1 C1 C6 C11 5.2(6)
O1 C1 C2 C3 175.9(4)
O1 C1 C2 C88 1.2(6)
O2 Na1 O1 Na5 103.65(13)
O2 Na1 O1 C1 -109.5(3)
O2 Na1 O3 Na2 -43.50(9)
O2 Na1 O3 Na3 -170.6(3)
O2 Na1 O3 Na4 -115.00(9)
O2 Na1 O3 C23 88.7(2)
O2 Na1 O7 Na2 39.39(8)
O2 Na1 O7 Na4 122.76(10)
O2 Na1 O7 Na5 -78.82(10)
O2 Na1 O7 C67 -145.5(6)
O2 Na1 O8 Na6 140.92(17)
O2 Na1 O8 C78 -12.5(4)
O2 Na1 O101 C101 -10.7(3)
O2 Na1 O101 C104 -175.9(4)
O2 Na2 O3 Na1 52.48(11)
O2 Na2 O3 Na3 -154.31(14)
O2 Na2 O3 Na4 137.98(10)
O2 Na2 O3 C23 -41.6(3)
O2 Na2 O6 Na4 173.5(11)
O2 Na2 O6 C56 -51.0(13)
O2 Na2 O7 Na1 -48.07(9)
O2 Na2 O7 Na4 -133.59(10)
O2 Na2 O7 Na5 20.92(14)
O2 Na2 O7 C67 134.6(3)
O2 Na2 O102 C105 -27.7(4)
O2 Na2 O102 C108 144.8(4)
O2 C12 C17 C16 178.9(3)
O2 C12 C17 C22 -3.8(5)
O2 C12 C13 C11 1.2(6)
O2 C12 C13 C14 -178.6(4)
O3 Na1 O1 Na5 91.23(16)
O3 Na1 O1 C1 -121.9(3)
O3 Na1 O2 Na2 44.56(9)
O3 Na1 O2 C12 -91.7(3)
O3 Na1 O7 Na2 -35.76(9)
O3 Na1 O7 Na4 47.62(10)
O3 Na1 O7 Na5 -153.96(11)
O3 Na1 O7 C67 139.4(6)
O3 Na1 O8 Na6 22.7(2)
O3 Na1 O8 C78 -130.7(3)
O3 Na1 O101 C101 62.9(3)
O3 Na1 O101 C104 -102.3(4)
O3 Na2 O2 Na1 -44.91(9)
O3 Na2 O2 C12 91.6(3)
O3 Na2 O6 Na4 51.59(10)
O3 Na2 O6 C56 -173.0(3)
O3 Na2 O7 Na1 37.25(9)
O3 Na2 O7 Na4 -48.26(10)
O3 Na2 O7 Na5 106.25(13)
O3 Na2 O7 C67 -140.1(3)
O3 Na2 O102 C105 -111.0(3)
O3 Na2 O102 C108 61.5(4)
O3 Na3 O5 Na4 -29.98(11)
O3 Na3 O5 C45 -170.5(3)
O3 Na3 O103 C112 -72.3(3)
O3 Na3 O103 C109 87.6(4)
O3 Na4 O4 Na6 100.71(13)
O3 Na4 O4 C34 -61.8(3)
O3 Na4 O5 Na3 24.26(9)
O3 Na4 O5 C45 170.8(2)
O3 Na4 O6 Na2 -38.41(8)
O3 Na4 O6 C56 -174.1(3)
O3 Na4 O7 Na1 -37.08(7)
O3 Na4 O7 Na2 36.01(8)
O3 Na4 O7 Na5 -86.7(3)
O3 Na4 O7 C67 167.4(2)
O3 Na4 O104 C113 145.0(5)
O3 Na4 O104 C117 -43.5(8)
O3 C23 C24 C25 176.1(3)
O3 C23 C24 C33 -0.9(5)
O3 C23 C28 C22 5.7(6)
O3 C23 C28 C27 -174.9(3)
O4 Na4 O3 Na1 -80.64(10)
O4 Na4 O3 Na2 -166.65(11)
O4 Na4 O3 Na3 73.44(10)
O4 Na4 O3 C23 12.6(6)
O4 Na4 O5 Na3 -55.63(13)
O4 Na4 O5 C45 90.9(3)
O4 Na4 O6 Na2 -89.0(2)
O4 Na4 O6 C56 135.3(3)
O4 Na4 O7 Na1 33.76(15)
O4 Na4 O7 Na2 106.85(14)
O4 Na4 O7 Na5 -15.9(4)
O4 Na4 O7 C67 -121.7(2)
O4 Na4 O104 C113 33.8(4)
O4 Na4 O104 C117 -154.8(3)
O4 Na6 O8 Na1 -25.33(17)
O4 Na6 O8 C78 120.6(3)
O4 Na6 O106 C122 -146.6(4)
O4 Na6 O106 C125 44.5(3)
O4 Na6 O107 C126 -72.3(4)
O4 Na6 O107 C129 102.3(5)
O4 C34 C35 C36 -179.9(3)
O4 C34 C35 C44 1.6(5)
O4 C34 C39 C33 -5.7(5)
O4 C34 C39 C38 178.9(3)
O5 Na3 O3 Na1 81.2(3)
O5 Na3 O3 Na2 -38.95(15)
O5 Na3 O3 Na4 24.34(9)
O5 Na3 O3 C23 -176.1(2)
O5 Na3 O103 C112 34.1(3)
O5 Na3 O103 C109 -166.0(4)
O5 Na4 O3 Na1 -176.88(10)
O5 Na4 O3 Na2 97.11(10)
O5 Na4 O3 Na3 -22.79(9)
O5 Na4 O3 C23 -83.7(6)
O5 Na4 O4 Na6 178.94(13)
O5 Na4 O4 C34 16.4(3)
O5 Na4 O6 Na2 -124.20(12)
O5 Na4 O6 C56 100.2(3)
O5 Na4 O7 Na1 -102.65(14)
O5 Na4 O7 Na2 -29.56(16)
O5 Na4 O7 Na5 -152.3(3)
O5 Na4 O7 C67 101.9(2)
O5 Na4 O104 C113 128.2(4)
O5 Na4 O104 C117 -60.4(4)
O5 C45 C46 C47 -177.2(3)
O5 C45 C46 C55 2.7(5)
O5 C45 C50 C44 3.5(5)
O5 C45 C50 C49 178.2(3)
O6 Na2 O2 Na1 -167.5(11)
O6 Na2 O2 C12 -31.0(13)
O6 Na2 O3 Na1 -132.58(11)
O6 Na2 O3 Na3 20.63(15)
O6 Na2 O3 Na4 -47.08(10)
O6 Na2 O3 C23 133.3(3)
O6 Na2 O7 Na1 135.66(9)
O6 Na2 O7 Na4 50.15(9)
O6 Na2 O7 Na5 -155.35(12)
O6 Na2 O7 C67 -41.7(3)
O6 Na2 O102 C105 153.3(4)
O6 Na2 O102 C108 -34.1(4)
O6 Na4 O3 Na1 125.68(10)
O6 Na4 O3 Na2 39.67(8)
O6 Na4 O3 Na3 -80.24(9)
O6 Na4 O3 C23 -141.1(6)
O6 Na4 O4 Na6 150.30(17)
O6 Na4 O4 C34 -12.2(4)
O6 Na4 O5 Na3 105.29(13)
O6 Na4 O5 C45 -108.2(3)
O6 Na4 O7 Na1 -115.75(9)
O6 Na4 O7 Na2 -42.66(9)
O6 Na4 O7 Na5 -165.4(3)
O6 Na4 O7 C67 88.8(2)
O6 Na4 O104 C113 -175.8(3)
O6 Na4 O104 C117 -4.4(4)
O6 C56 C57 C58 179.5(4)
O6 C56 C57 C66 -3.4(6)
O6 C56 C61 C55 -0.9(6)
O6 C56 C61 C60 179.7(4)
O7 Na1 O1 Na5 23.89(10)
O7 Na1 O1 C1 170.7(3)
O7 Na1 O2 Na2 -38.45(8)
O7 Na1 O2 C12 -174.7(3)
O7 Na1 O3 Na2 34.17(9)
O7 Na1 O3 Na3 -92.9(2)
O7 Na1 O3 Na4 -37.32(8)
O7 Na1 O3 C23 166.4(2)
O7 Na1 O8 Na6 92.00(13)
O7 Na1 O8 C78 -61.5(3)
O7 Na1 O101 C101 -49.8(7)
O7 Na1 O101 C104 145.0(5)
O7 Na2 O2 Na1 51.39(10)
O7 Na2 O2 C12 -172.1(3)
O7 Na2 O3 Na1 -45.59(11)
O7 Na2 O3 Na3 107.62(13)
O7 Na2 O3 Na4 39.91(9)
O7 Na2 O3 C23 -139.7(3)
O7 Na2 O6 Na4 -44.93(9)
O7 Na2 O6 C56 90.5(3)
O7 Na2 O102 C105 74.6(4)
O7 Na2 O102 C108 -112.9(4)
O7 Na4 O3 Na1 47.89(9)
O7 Na4 O3 Na2 -38.12(9)
O7 Na4 O3 Na3 -158.03(10)
O7 Na4 O3 C23 141.1(6)
O7 Na4 O4 Na6 30.6(2)
O7 Na4 O4 C34 -131.9(3)
O7 Na4 O5 Na3 89.94(16)
O7 Na4 O5 C45 -123.5(3)
O7 Na4 O6 Na2 43.82(9)
O7 Na4 O6 C56 -91.8(3)
O7 Na4 O104 C113 -99.3(4)
O7 Na4 O104 C117 72.1(4)
O7 Na5 O1 Na1 -30.11(12)
O7 Na5 O1 C1 -171.5(3)
O7 Na5 O105 C118 -84.1(5)
O7 Na5 O105 C121 77.8(4)
O7 C67 C68 C69 178.0(4)
O7 C67 C68 C77 -1.5(6)
O7 C67 C72 C66 3.3(6)
O7 C67 C72 C71 -177.7(4)
O8 Na1 O1 Na5 -56.47(12)
O8 Na1 O1 C1 90.3(3)
O8 Na1 O2 Na2 -88.9(2)
O8 Na1 O2 C12 134.9(3)
O8 Na1 O3 Na2 104.58(15)
O8 Na1 O3 Na3 -22.5(3)
O8 Na1 O3 Na4 33.08(15)
O8 Na1 O3 C23 -123.2(2)
O8 Na1 O7 Na2 -167.19(11)
O8 Na1 O7 Na4 -83.82(10)
O8 Na1 O7 Na5 74.60(10)
O8 Na1 O7 C67 8.0(6)
O8 Na1 O101 C101 -160.3(3)
O8 Na1 O101 C104 34.5(4)
O8 Na6 O4 Na4 -41.71(17)
O8 Na6 O4 C34 115.1(4)
O8 Na6 O106 C122 -24.0(5)
O8 Na6 O106 C125 167.0(3)
O8 Na6 O107 C126 164.2(4)
O8 Na6 O107 C129 -21.2(5)
O8 C78 C79 C80 -176.6(4)
O8 C78 C79 C88 3.8(6)
O8 C78 C83 C77 -7.3(6)
O8 C78 C83 C82 176.3(4)
O101 Na1 O1 Na5 -159.65(13)
O101 Na1 O1 C1 -12.8(3)
O101 Na1 O2 Na2 150.23(12)
O101 Na1 O2 C12 14.0(3)
O101 Na1 O3 Na2 -133.26(12)
O101 Na1 O3 Na3 99.6(3)
O101 Na1 O3 Na4 155.25(11)
O101 Na1 O3 C23 -1.0(2)
O101 Na1 O7 Na2 79.9(5)
O101 Na1 O7 Na4 163.3(5)
O101 Na1 O7 Na5 -38.3(6)
O101 Na1 O7 C67 -104.9(8)
O101 Na1 O8 Na6 -100.68(15)
O101 Na1 O8 C78 105.9(3)
O101 C101 C102 C103 11.3(5)
C101 O101 C104 C103 39.8(5)
C101 C102 C103 C104 12.0(5)
C102 C103 C104 O101 -31.6(5)
C104 O101 C101 C102 -32.0(5)
O102 Na2 O2 Na1 -177.50(11)
O102 Na2 O2 C12 -41.0(3)
O102 Na2 O3 Na1 138.73(16)
O102 Na2 O3 Na3 -68.1(2)
O102 Na2 O3 Na4 -135.78(16)
O102 Na2 O3 C23 44.6(4)
O102 Na2 O6 Na4 -176.37(11)
O102 Na2 O6 C56 -40.9(3)
O102 Na2 O7 Na1 -146.93(15)
O102 Na2 O7 Na4 127.56(15)
O102 Na2 O7 Na5 -77.93(19)
O102 Na2 O7 C67 35.8(4)
O102 C105 C106 C107 19.0(6)
C105 O102 C108 C107 45.4(5)
C105 C106 C107 C108 7.0(6)
C106 C107 C108 O102 -30.5(5)
C108 O102 C105 C106 -39.6(5)
O103 Na3 O3 Na1 -160.8(2)
O103 Na3 O3 Na2 79.06(15)
O103 Na3 O3 Na4 142.35(10)
O103 Na3 O3 C23 -58.1(2)
O103 Na3 O5 Na4 -145.26(12)
O103 Na3 O5 C45 74.2(3)
O103 C112 C111 C110 24.5(5)
O104 Na4 O3 Na1 166.0(6)
O104 Na4 O3 Na2 80.0(6)
O104 Na4 O3 Na3 -40.0(6)
O104 Na4 O3 C23 -100.8(8)
O104 Na4 O4 Na6 -90.16(16)
O104 Na4 O4 C34 107.3(3)
O104 Na4 O5 Na3 -159.12(12)
O104 Na4 O5 C45 -12.6(3)
O104 Na4 O6 Na2 149.04(12)
O104 Na4 O6 C56 13.4(3)
O104 Na4 O7 Na1 153.48(11)
O104 Na4 O7 Na2 -133.43(12)
O104 Na4 O7 Na5 103.9(3)
O104 Na4 O7 C67 -2.0(2)
O104 C113 C115 C116 29.7(6)
O104 C113 C114 C116 -38.2(12)
C113 O104 C117 C116 -20.0(5)
C117 O104 C113 C115 -6.8(5)
C117 O104 C113 C114 37.2(9)
C117 C116 C115 C113 -39.5(5)
C117 C116 C114 C113 25.6(13)
C115 C113 C114 C116 62.5(10)
C115 C116 C117 O104 37.5(5)
C115 C116 C114 C113 -64.6(10)
O105 Na5 O1 Na1 -147.78(15)
O105 Na5 O1 C1 70.9(4)
O105 Na5 O7 Na1 147.57(13)
O105 Na5 O7 Na2 82.32(16)
O105 Na5 O7 Na4 -161.9(3)
O105 Na5 O7 C67 -54.7(3)
O105 C118 C119 C120 5.3(7)
C118 O105 C121 C120 -34.5(6)
C118 C119 C120 C121 -25.0(6)
C119 C120 C121 O105 36.1(6)
C121 O105 C118 C119 18.0(6)
O106 Na6 O4 Na4 99.89(15)
O106 Na6 O4 C34 -103.3(4)
O106 Na6 O8 Na1 -143.68(16)
O106 Na6 O8 C78 2.3(4)
O106 Na6 O107 C126 25.6(4)
O106 Na6 O107 C129 -159.8(5)
O106 C122 C123 C124 28.0(5)
C122 O106 C125 C124 32.9(5)
C122 C123 C124 C125 -8.3(5)
C123 C124 C125 O106 -14.1(6)
C125 O106 C122 C123 -38.0(5)
O107 Na6 O4 Na4 -164.62(15)
O107 Na6 O4 C34 -7.8(4)
O107 Na6 O8 Na1 106.60(16)
O107 Na6 O8 C78 -107.4(3)
O107 Na6 O106 C122 91.3(4)
O107 Na6 O106 C125 -77.6(3)
O107 C126 C127 C128 30.7(6)
C126 O107 C129 C128 -15.3(7)
C126 C127 C128 C129 -38.6(6)
C127 C128 C129 O107 33.7(7)
C129 O107 C126 C127 -10.1(6)
C1 C6 C5 C4 -1.6(6)
C1 C6 C11 C13 -89.1(5)
C1 C2 C88 C79 -51.3(5)
C6 C1 C2 C3 -2.3(6)
C6 C1 C2 C88 -177.0(4)
C6 C5 C4 C3 -1.2(6)
C6 C5 C4 C7 177.4(4)
C6 C11 C13 C12 80.7(5)
C6 C11 C13 C14 -99.5(5)
C5 C6 C11 C13 90.9(5)
C5 C4 C3 C2 2.4(6)
C5 C4 C7 C8 -173.0(5)
C5 C4 C7 C9 66.2(6)
C5 C4 C7 C10 -53.3(6)
C4 C3 C2 C1 -0.6(6)
C4 C3 C2 C88 174.1(4)
C3 C4 C7 C8 5.6(7)
C3 C4 C7 C9 -115.2(6)
C3 C4 C7 C10 125.3(5)
C3 C2 C88 C79 134.1(4)
C2 C1 C6 C5 3.3(6)
C2 C1 C6 C11 -176.6(4)
C7 C4 C3 C2 -176.3(4)
C11 C6 C5 C4 178.4(4)
C12 C17 C16 C15 0.2(6)
C12 C17 C22 C28 -80.0(5)
C17 C12 C13 C11 -179.9(4)
C17 C12 C13 C14 0.3(6)
C17 C16 C15 C14 -0.5(6)
C17 C16 C15 C18 -178.8(4)
C17 C22 C28 C23 105.8(4)
C17 C22 C28 C27 -73.7(4)
C16 C17 C22 C28 97.2(4)
C16 C15 C14 C13 0.8(6)
C16 C15 C18 C19 -9.5(6)
C16 C15 C18 C20 112.1(6)
C16 C15 C18 C21 -127.1(5)
C15 C14 C13 C11 179.5(4)
C15 C14 C13 C12 -0.7(6)
C14 C15 C18 C19 172.3(4)
C14 C15 C18 C20 -66.1(6)
C14 C15 C18 C21 54.7(6)
C13 C12 C17 C16 0.0(6)
C13 C12 C17 C22 177.3(3)
C18 C15 C14 C13 179.1(4)
C22 C17 C16 C15 -177.2(4)
C23 C24 C25 C26 -1.0(6)
C23 C24 C33 C39 77.4(4)
C24 C23 C28 C22 -176.0(3)
C24 C23 C28 C27 3.4(5)
C24 C25 C26 C27 2.9(6)
C24 C25 C26 C29 -177.5(4)
C24 C33 C39 C34 -121.5(4)
C24 C33 C39 C38 54.0(4)
C25 C24 C33 C39 -99.6(4)
C25 C26 C27 C28 -1.7(6)
C25 C26 C29 C30 -64.3(5)
C25 C26 C29 C31 175.7(4)
C25 C26 C29 C32 54.9(5)
C26 C27 C28 C22 178.0(4)
C26 C27 C28 C23 -1.5(6)
C27 C26 C29 C30 115.3(4)
C27 C26 C29 C31 -4.7(6)
C27 C26 C29 C32 -125.5(4)
C28 C23 C24 C25 -2.3(5)
C28 C23 C24 C33 -179.3(3)
C29 C26 C27 C28 178.7(4)
C33 C24 C25 C26 176.0(4)
C34 C35 C36 C37 0.2(6)
C34 C35 C44 C50 119.7(4)
C35 C34 C39 C33 170.3(3)
C35 C34 C39 C38 -5.1(5)
C35 C36 C37 C38 -3.4(6)
C35 C36 C37 C40 176.1(3)
C35 C44 C50 C45 -52.8(5)
C35 C44 C50 C49 132.5(4)
C36 C35 C44 C50 -58.7(5)
C36 C37 C38 C39 2.3(6)
C36 C37 C40 C41 -66.8(5)
C36 C37 C40 C42 53.6(5)
C36 C37 C40 C43 173.8(4)
C37 C38 C39 C33 -173.5(3)
C37 C38 C39 C34 2.0(6)
C38 C37 C40 C41 112.6(4)
C38 C37 C40 C42 -126.9(4)
C38 C37 C40 C43 -6.7(5)
C39 C34 C35 C36 4.1(5)
C39 C34 C35 C44 -174.4(3)
C40 C37 C38 C39 -177.2(3)
C44 C35 C36 C37 178.6(4)
C45 C46 C47 C48 -1.2(6)
C45 C46 C55 C61 -87.1(4)
C46 C45 C50 C44 -175.1(3)
C46 C45 C50 C49 -0.4(6)
C46 C47 C48 C49 0.0(6)
C46 C47 C48 C51 178.1(4)
C46 C55 C61 C56 81.5(5)
C46 C55 C61 C60 -99.1(4)
C47 C46 C55 C61 92.8(4)
C47 C48 C49 C50 1.0(6)
C47 C48 C51 C52 -112.0(5)
C47 C48 C51 C53 128.1(4)
C47 C48 C51 C54 8.4(6)
C48 C49 C50 C44 173.9(4)
C48 C49 C50 C45 -0.8(6)
C49 C48 C51 C52 66.1(5)
C49 C48 C51 C53 -53.9(5)
C49 C48 C51 C54 -173.6(4)
C50 C45 C46 C47 1.4(5)
C50 C45 C46 C55 -178.7(3)
C51 C48 C49 C50 -177.1(4)
C55 C46 C47 C48 178.9(4)
C56 C57 C58 C59 0.9(7)
C56 C57 C66 C72 -81.4(5)
C57 C56 C61 C55 178.5(4)
C57 C56 C61 C60 -1.0(6)
C57 C58 C59 C60 -0.9(7)
C57 C58 C59 C62 176.5(4)
C57 C66 C72 C67 108.0(4)
C57 C66 C72 C71 -71.0(4)
C58 C57 C66 C72 95.8(4)
C58 C59 C60 C61 0.0(7)
C58 C59 C62 C63 -68.7(5)
C58 C59 C62 C64 51.0(6)
C58 C59 C62 C65 171.6(4)
C59 C60 C61 C55 -178.5(4)
C59 C60 C61 C56 0.9(7)
C60 C59 C62 C63 108.5(5)
C60 C59 C62 C64 -131.8(5)
C60 C59 C62 C65 -11.1(6)
C61 C56 C57 C58 0.1(6)
C61 C56 C57 C66 177.3(4)
C62 C59 C60 C61 -177.3(4)
C66 C57 C58 C59 -176.4(4)
C67 C68 C69 C70 0.8(6)
C67 C68 C77 C83 76.7(5)
C68 C67 C72 C66 -176.8(3)
C68 C67 C72 C71 2.2(5)
C68 C69 C70 C71 0.2(6)
C68 C69 C70 C73 179.2(4)
C68 C77 C83 C78 -122.4(4)
C68 C77 C83 C82 54.0(5)
C69 C68 C77 C83 -102.8(5)
C69 C70 C71 C72 0.1(6)
C69 C70 C73 C74 -1.6(7)
C69 C70 C73 C75 122.2(5)
C69 C70 C73 C76 -119.8(6)
C70 C71 C72 C66 177.7(4)
C70 C71 C72 C67 -1.3(6)
C71 C70 C73 C74 177.3(5)
C71 C70 C73 C75 -58.9(6)
C71 C70 C73 C76 59.1(6)
C72 C67 C68 C69 -2.0(6)
C72 C67 C68 C77 178.5(3)
C73 C70 C71 C72 -178.9(4)
C77 C68 C69 C70 -179.7(4)
C78 C79 C80 C81 -1.1(6)
C78 C79 C88 C2 118.9(4)
C79 C78 C83 C77 170.5(4)
C79 C78 C83 C82 -5.8(6)
C79 C80 C81 C82 -3.2(7)
C79 C80 C81 C84 177.4(4)
C80 C79 C88 C2 -60.7(5)
C80 C81 C82 C83 2.9(6)
C80 C81 C84 C85 178.8(5)
C80 C81 C84 C86 -63.4(6)
C80 C81 C84 C87 56.8(6)
C81 C82 C83 C77 -174.8(4)
C81 C82 C83 C78 1.7(6)
C82 C81 C84 C85 -0.5(7)
C82 C81 C84 C86 117.3(5)
C82 C81 C84 C87 -122.5(5)
C83 C78 C79 C80 5.6(6)
C83 C78 C79 C88 -174.1(4)
C84 C81 C82 C83 -177.7(4)
C88 C79 C80 C81 178.5(4)
C112 O103 C109 C110 -23.8(5)
C112 C111 C110 C109 -38.0(5)
C111 C110 C109 O103 38.2(5)
C109 O103 C112 C111 -0.4(5)
C114 C113 C115 C116 -62.1(13)
C114 C116 C117 O104 -4.1(9)
C114 C116 C115 C113 58.9(10)
O202 C208 C207 C206 -24.4(10)
C205 O202 C208 C207 37.4(9)
C205 C206 C207 C208 4.1(10)
C208 O202 C205 C206 -33.1(9)
C207 C206 C205 O202 17.7(9)
O206 C224 C223 C222 2.0(10)
C224 O206 C221 C222 34.4(10)
C221 O206 C224 C223 -22.8(10)
C221 C222 C223 C224 17.7(10)
C223 C222 C221 O206 -32.3(10)
O204 C216 C215 C214 31.9(14)
C216 O204 C213 C214 -14.2(15)
C216 C215 C214 C213 -38.7(13)
C215 C214 C213 O204 33.3(14)
C213 O204 C216 C215 -11.4(15)
C203 C202 C201 O201 31.8(8)
C202 C203 C204 O201 15.2(9)
C201 O201 C204 C203 6.1(9)
C204 O201 C201 C202 -24.1(8)
C204 C203 C202 C201 -28.9(9)
O205 C217 C218 C219 10.0(8)
C217 O205 C220 C219 40.8(7)
C217 C218 C219 C220 12.8(8)
C218 C219 C220 O205 -32.7(7)
C220 O205 C217 C218 -30.8(8)
O203 C212 C211 C210 -38.2(14)
C212 O203 C209 C210 -18.6(14)
C209 O203 C212 C211 35.6(13)
C209 C210 C211 C212 25.5(14)
C211 C210 C209 O203 -5.2(14)
